data_7224810
loop_
_publ_author_name
'Oliver, Clive L.'
'B\'athori, Nikoletta B.'
'Jackson, Graham E.'
'Kuter, David'
'Cruickshank, Dyanne L.'

_publ_section_title
;
 Solid-state isolation of a unique, small-molecule, supra-heterodimer of
 large hexameric assemblies of C-methylcalix[4]resorcinarene
;
_journal_issue 17
_journal_name_full CrystEngComm
_journal_page_first 3015
_journal_paper_doi 10.1039/C6CE00698A
_journal_volume 18
_journal_year 2016
_chemical_formula_moiety '0.25(C32 H31 O8), 0.75(C32 H32 O8), 0.49(C4 H10 O1), 1.42(O), 0.39(C4 H9 O)'
_chemical_formula_sum 'C35.54 H40.21 O10.3'
_chemical_formula_weight 632.17
_space_group_crystal_system trigonal
_space_group_IT_number 161
_space_group_name_Hall 'R 3 -2"c'
_space_group_name_H-M_alt 'R 3 c :H'
_atom_sites_solution_hydrogens geom
_atom_sites_solution_primary direct
_audit_creation_date 2016-03-29
_audit_creation_method
;
Olex2 1.2
(compiled 2016.02.19 svn.r3266 for OlexSys, GUI svn.r5155)
;
_audit_update_record
;
2016-03-29 deposited with the CCDC.
2016-04-04 downloaded from the CCDC.
;
_cell_angle_alpha 90
_cell_angle_beta 90
_cell_angle_gamma 120
_cell_formula_units_Z 72
_cell_length_a 29.9017(19)
_cell_length_b 29.9017(19)
_cell_length_c 96.281(6)
_cell_measurement_reflns_used 9870
_cell_measurement_temperature 100
_cell_measurement_theta_max 28.62
_cell_measurement_theta_min 2.31
_cell_volume 74553(8)
_computing_molecular_graphics 'Olex2 (Dolomanov et al., 2009)'
_computing_publication_material 'Olex2 (Dolomanov et al., 2009)'
_computing_structure_refinement 'ShelXL (Sheldrick, 2015)'
_computing_structure_solution 'ShelXT (Sheldrick, 2015)'
_diffrn_ambient_temperature 100(2)
_diffrn_measured_fraction_theta_full 1.000
_diffrn_measured_fraction_theta_max 1.000
_diffrn_measurement_device_type 'Bruker ApexII Duo'
_diffrn_radiation_type MoK\a
_diffrn_radiation_wavelength 0.71073
_diffrn_reflns_av_R_equivalents 0.0438
_diffrn_reflns_av_unetI/netI 0.0514
_diffrn_reflns_Laue_measured_fraction_full 1.000
_diffrn_reflns_Laue_measured_fraction_max 1.000
_diffrn_reflns_limit_h_max 17
_diffrn_reflns_limit_h_min -39
_diffrn_reflns_limit_k_max 39
_diffrn_reflns_limit_k_min -38
_diffrn_reflns_limit_l_max 122
_diffrn_reflns_limit_l_min -128
_diffrn_reflns_number 114453
_diffrn_reflns_point_group_measured_fraction_full 0.941
_diffrn_reflns_point_group_measured_fraction_max 0.916
_diffrn_reflns_theta_full 26.000
_diffrn_reflns_theta_max 28.282
_diffrn_reflns_theta_min 1.786
_exptl_absorpt_coefficient_mu 0.074
_exptl_absorpt_correction_T_max 0.7460
_exptl_absorpt_correction_T_min 0.6786
_exptl_absorpt_correction_type multi-scan
_exptl_absorpt_process_details
;
SADABS-2014/5 (Bruker,2014/5) was used for absorption correction.
wR2(int) was 0.0476 before and 0.0419 after correction.
The Ratio of minimum to maximum transmission is 0.9097.
The \l/2 correction factor is 0.00150.
;
_exptl_crystal_colour 'clear brownish brown'
_exptl_crystal_colour_lustre clear
_exptl_crystal_colour_modifier brownish
_exptl_crystal_colour_primary brown
_exptl_crystal_density_diffrn 1.014
_exptl_crystal_description block
_exptl_crystal_F_000 24181
_exptl_crystal_size_max 0.47
_exptl_crystal_size_mid 0.3
_exptl_crystal_size_min 0.24
_refine_diff_density_max 0.813
_refine_diff_density_min -0.333
_refine_diff_density_rms 0.053
_refine_ls_abs_structure_details
;
 Flack x determined using 10243 quotients [(I+)-(I-)]/[(I+)+(I-)]
 (Parsons, Flack and Wagner, Acta Cryst. B69 (2013) 249-259).
;
_refine_ls_abs_structure_Flack 0.20(19)
_refine_ls_extinction_method none
_refine_ls_goodness_of_fit_ref 1.038
_refine_ls_hydrogen_treatment constr
_refine_ls_matrix_type full
_refine_ls_number_parameters 1748
_refine_ls_number_reflns 37710
_refine_ls_number_restraints 1383
_refine_ls_restrained_S_all 1.033
_refine_ls_R_factor_all 0.0846
_refine_ls_R_factor_gt 0.0577
_refine_ls_shift/su_max 0.138
_refine_ls_shift/su_mean 0.002
_refine_ls_structure_factor_coef Fsqd
_refine_ls_weighting_details 'w=1/[\s^2^(Fo^2^)+(0.1009P)^2^+8.0670P] where P=(Fo^2^+2Fc^2^)/3'
_refine_ls_weighting_scheme calc
_refine_ls_wR_factor_gt 0.1501
_refine_ls_wR_factor_ref 0.1653
_reflns_Friedel_coverage 0.832
_reflns_Friedel_fraction_full 0.883
_reflns_Friedel_fraction_max 0.832
_reflns_number_gt 27783
_reflns_number_total 37710
_reflns_threshold_expression 'I > 2\s(I)'
_cod_data_source_file c6ce00698a2.cif
_cod_data_source_block nocut_sq
_cod_depositor_comments 'Adding full bibliography for 7224810.cif.'
_cod_original_cell_volume 74553(11)
_cod_original_formula_sum 'C35.54 H40.21 O10.30'
_cod_database_code 7224810
_shelx_space_group_comment
;
The symmetry employed for this shelxl refinement is uniquely defined
by the following loop, which should always be used as a source of
symmetry information in preference to the above space-group names.
They are only intended as comments.
;
_olex2_refinement_description
;
1. Fixed Uiso
 At 1.2 times of:
  All C(H) groups, All C(H,H) groups
 At 1.5 times of:
  All C(H,H,H) groups, All O(H) groups
2. Restrained distances
 O1H-O9W
 2.7 with sigma of 0.02
3. Uiso/Uaniso restraints and constraints
All non-hydrogen atoms have similar U: within 1.7A with sigma of 0.04 and sigma
for terminal atoms of 0.08
4. Rigid body (RIGU) restrains
 C3FB, O1FB, C1FB, C2FB, C4FB
 with sigma for 1-2 distances of 0.004 and sigma for 1-3 distances of 0.004
 C4F, O1F, C1F, C2F, C3F
 with sigma for 1-2 distances of 0.004 and sigma for 1-3 distances of 0.004
 C4H, O1H, C1H, C2H, C3H
 with sigma for 1-2 distances of 0.004 and sigma for 1-3 distances of 0.004
5. Same fragment restrains
{O1E, C1E, C2E, C3E, C4E} sigma for 1-2: 0.02, 1-3: 0.04
as
{O1G, C1G, C2G, C3G, C4G}
{O1E, C1E, C2E, C3E, C4E} sigma for 1-2: 0.02, 1-3: 0.04
as
{O1F, C1F, C2F, C3F, C4F}
{O1E, C1E, C2E, C3E, C4E} sigma for 1-2: 0.02, 1-3: 0.04
as
{O1FB, C1FB, C2FB, C3FB, C4FB}
{O1E, C1E, C2E, C3E, C4E} sigma for 1-2: 0.02, 1-3: 0.04
as
{O1H, C1H, C2H, C3H, C4H}
6. Others
 Sof(O1G)=Sof(H1G)=Sof(C1G)=Sof(H1GA)=Sof(H1GB)=Sof(C2G)=Sof(H2GA)=Sof(H2GB)=
 Sof(C3G)=Sof(H3GA)=Sof(H3GB)=Sof(C4G)=Sof(H4GA)=Sof(H4GB)=Sof(H4GC)=FVAR(1)
 Sof(O1FB)=Sof(C1FB)=Sof(H1FC)=Sof(H1FD)=Sof(C2FB)=Sof(H2FC)=Sof(H2FD)=
 Sof(C3FB)=Sof(H3FC)=Sof(H3FD)=Sof(C4FB)=Sof(H4FD)=Sof(H4FE)=Sof(H4FF)=1-FVAR(2)
 Sof(O1F)=Sof(H1F)=Sof(C1F)=Sof(H1FA)=Sof(H1FB)=Sof(C2F)=Sof(H2FA)=Sof(H2FB)=
 Sof(C3F)=Sof(H3FA)=Sof(H3FB)=Sof(C4F)=Sof(H4FA)=Sof(H4FB)=Sof(H4FC)=FVAR(2)
 Sof(O7WB)=0.33333*(1-FVAR(4))
 Sof(O7WA)=0.33333*FVAR(4)
7.a Ternary CH refined with riding coordinates:
 C7A(H7A), C15A(H15A), C23A(H23A), C31A(H31A), C7D(H7D), C15D(H15D),
 C23D(H23D), C31D(H31D), C7B(H7B), C15B(H15B), C23B(H23B), C31B(H31B), C7C(H7C),
  C15C(H15C), C23C(H23C), C31C(H31C)
7.b Secondary CH2 refined with riding coordinates:
 C1G(H1GA,H1GB), C2G(H2GA,H2GB), C3G(H3GA,H3GB), C1E(H1EA,H1EB), C2E(H2EA,
 H2EB), C3E(H3EA,H3EB), C1F(H1FA,H1FB), C2F(H2FA,H2FB), C3F(H3FA,H3FB),
 C1FB(H1FC,H1FD), C2FB(H2FC,H2FD), C3FB(H3FC,H3FD), C1H(H1HA,H1HB), C2H(H2HA,
 H2HB), C3H(H3HA,H3HB)
7.c Aromatic/amide H refined with riding coordinates:
 C6A(H6A), C11A(H11A), C14A(H14A), C19A(H19A), C22A(H22A), C27A(H27A),
 C30A(H30A), C3D(H3D), C6D(H6D), C11D(H11D), C14D(H14D), C19D(H19D), C22D(H22D),
  C27D(H27D), C30D(H30D), C3B(H3B), C6B(H6B), C11B(H11B), C14B(H14B),
 C19B(H19B), C22B(H22B), C27B(H27B), C30B(H30B), C3C(H3C), C6C(H6C), C11C(H11C),
  C14C(H14C), C19C(H19C), C22C(H22C), C27C(H27C), C30C(H30C)
7.d Tetrahedral OH refined with riding coordinates:
 O2A(H2A), O4A(H4A), O10A(H10A), O12A(H12A), O18A(H18A), O20A(H20A),
 O26A(H26A), O28A(H28A), O2D(H2D), O4D(H4D), O10D(H10D), O12D(H12D), O18D(H18D),
  O20D(H20D), O26D(H26D), O28D(H28D), O4B(H4B), O10B(H10B), O12B(H12B),
 O18B(H18B), O20B(H20B), O26B(H26B), O28B(H28B), O2C(H2C), O4C(H4C), O10C(H10C),
  O20C(H20C), O26C(H26C), O28C(H28C), O1G(H1G), O1E(H1E)
7.e Idealised Me refined as rotating group:
 C8A(H8AA,H8AB,H8AC), C16A(H16J,H16K,H16L), C24A(H24J,H24K,H24L), C32A(H32J,
 H32K,H32L), C8D(H8DA,H8DB,H8DC), C16D(H16A,H16B,H16C), C24D(H24A,H24B,H24C),
 C32D(H32A,H32B,H32C), C8B(H8BA,H8BB,H8BC), C16B(H16D,H16E,H16F), C24B(H24D,
 H24E,H24F), C32B(H32D,H32E,H32F), C8C(H8CA,H8CB,H8CC), C16C(H16G,H16H,H16I),
 C24C(H24G,H24H,H24I), C32C(H32G,H32H,H32I), C4G(H4GA,H4GB,H4GC), C4E(H4EA,H4EB,
 H4EC), C4F(H4FA,H4FB,H4FC), C4FB(H4FD,H4FE,H4FF), C4H(H4HA,H4HB,H4HC)
7.f Idealised tetrahedral OH refined as rotating group:
 O2B(H2B), O12C(H12C), O18C(H18C), O1F(H1F)
;
_shelx_shelxl_version_number 2014/7
_olex2_submission_special_instructions 'No special instructions were received'

loop_
_space_group_symop_id
_space_group_symop_operation_xyz
1 'x, y, z'
2 '-y, x-y, z'
3 '-x+y, -x, z'
4 '-x+y, y, z+1/2'
5 'x, x-y, z+1/2'
6 '-y, -x, z+1/2'
7 'x+2/3, y+1/3, z+1/3'
8 '-y+2/3, x-y+1/3, z+1/3'
9 '-x+y+2/3, -x+1/3, z+1/3'
10 '-x+y+2/3, y+1/3, z+5/6'
11 'x+2/3, x-y+1/3, z+5/6'
12 '-y+2/3, -x+1/3, z+5/6'
13 'x+1/3, y+2/3, z+2/3'
14 '-y+1/3, x-y+2/3, z+2/3'
15 '-x+y+1/3, -x+2/3, z+2/3'
16 '-x+y+1/3, y+2/3, z+7/6'
17 'x+1/3, x-y+2/3, z+7/6'
18 '-y+1/3, -x+2/3, z+7/6'

loop_
_atom_site_label
_atom_site_type_symbol
_atom_site_fract_x
_atom_site_fract_y
_atom_site_fract_z
_atom_site_U_iso_or_equiv
_atom_site_adp_type
_atom_site_occupancy
_atom_site_site_symmetry_order
_atom_site_calc_flag
_atom_site_refinement_flags_posn
_atom_site_refinement_flags_adp
_atom_site_refinement_flags_occupancy
_atom_site_disorder_assembly
_atom_site_disorder_group
C1A C 0.41596(13) 0.43278(13) 0.54505(3) 0.0189(7) Uani 1 1 d . U . . .
O2A O 0.34750(9) 0.39031(10) 0.52870(3) 0.0268(6) Uani 1 1 d . U . . .
H2A H 0.3391 0.3649 0.5340 0.040 Uiso 1 1 calc R . . . .
C2A C 0.39807(13) 0.42798(14) 0.53142(3) 0.0210(7) Uani 1 1 d . U . . .
C3A C 0.42964(15) 0.46029(15) 0.52101(4) 0.0265(8) Uani 1 1 d . U . . .
O4A O 0.50994(10) 0.52862(10) 0.51310(2) 0.0302(6) Uani 1 1 d . U . . .
H4A H 0.5066 0.5102 0.5062 0.045 Uiso 1 1 calc R . . . .
C4A C 0.48032(14) 0.49725(14) 0.52404(3) 0.0219(7) Uani 1 1 d . U . . .
C5A C 0.50087(13) 0.50289(13) 0.53725(3) 0.0181(7) Uani 1 1 d . U . . .
C6A C 0.46683(13) 0.47038(13) 0.54760(3) 0.0190(7) Uani 1 1 d . U . . .
H6A H 0.4794 0.4744 0.5568 0.023 Uiso 1 1 calc R . . . .
C7A C 0.55762(13) 0.54143(13) 0.54072(3) 0.0188(7) Uani 1 1 d . U . . .
H7A H 0.5775 0.5492 0.5318 0.023 Uiso 1 1 calc R . . . .
C8A C 0.57997(14) 0.51724(15) 0.55062(4) 0.0250(8) Uani 1 1 d . U . . .
H8AA H 0.5600 0.5070 0.5593 0.038 Uiso 1 1 calc GR . . . .
H8AB H 0.6161 0.5425 0.5527 0.038 Uiso 1 1 calc GR . . . .
H8AC H 0.5780 0.4868 0.5462 0.038 Uiso 1 1 calc GR . . . .
C9A C 0.56479(13) 0.59242(13) 0.54616(3) 0.0202(7) Uani 1 1 d . U . . .
O10A O 0.57603(12) 0.62355(11) 0.52289(3) 0.0347(7) Uani 1 1 d . U . . .
H10A H 0.5610 0.5916 0.5214 0.052 Uiso 1 1 calc R . . . .
C10A C 0.57387(15) 0.63244(14) 0.53692(3) 0.0242(7) Uani 1 1 d . U . . .
C11A C 0.58078(17) 0.67885(15) 0.54148(4) 0.0312(9) Uani 1 1 d . U . . .
H11A H 0.5865 0.7050 0.5350 0.037 Uiso 1 1 calc R . . . .
O12A O 0.58708(12) 0.73540(11) 0.55989(3) 0.0366(7) Uani 1 1 d . U . . .
H12A H 0.5797 0.7492 0.5534 0.055 Uiso 1 1 calc R . . . .
C12A C 0.57945(14) 0.68789(14) 0.55562(4) 0.0236(7) Uani 1 1 d . U . . .
C13A C 0.57092(13) 0.64967(13) 0.56535(3) 0.0193(7) Uani 1 1 d . U . . .
C14A C 0.56344(13) 0.60260(13) 0.56030(3) 0.0194(7) Uani 1 1 d . U . . .
H14A H 0.5571 0.5761 0.5668 0.023 Uiso 1 1 calc R . . . .
C15A C 0.56864(13) 0.65881(13) 0.58092(3) 0.0175(6) Uani 1 1 d . U . . .
H15A H 0.5899 0.6969 0.5825 0.021 Uiso 1 1 calc R . . . .
C16A C 0.59188(14) 0.63297(14) 0.58995(4) 0.0230(7) Uani 1 1 d . U . . .
H16J H 0.5701 0.5954 0.5893 0.035 Uiso 1 1 calc GR . . . .
H16K H 0.5936 0.6438 0.5996 0.035 Uiso 1 1 calc GR . . . .
H16L H 0.6267 0.6433 0.5866 0.035 Uiso 1 1 calc GR . . . .
C17A C 0.51358(13) 0.64250(13) 0.58525(3) 0.0211(7) Uani 1 1 d . U . . .
O18A O 0.52972(11) 0.72856(10) 0.58239(3) 0.0411(7) Uani 1 1 d . U . . .
H18A H 0.5162 0.7466 0.5844 0.062 Uiso 1 1 calc R . . . .
C18A C 0.49644(15) 0.67795(14) 0.58598(4) 0.0285(8) Uani 1 1 d . U . . .
C19A C 0.44631(15) 0.66310(15) 0.59027(5) 0.0348(9) Uani 1 1 d . U . . .
H19A H 0.4352 0.6878 0.5907 0.042 Uiso 1 1 calc R . . . .
O20A O 0.36323(10) 0.59792(10) 0.59842(3) 0.0386(7) Uani 1 1 d . U . . .
H20A H 0.3415 0.5765 0.5928 0.058 Uiso 1 1 calc R . . . .
C20A C 0.41292(14) 0.61231(15) 0.59388(4) 0.0294(8) Uani 1 1 d . U . . .
C21A C 0.42749(13) 0.57478(13) 0.59306(3) 0.0192(7) Uani 1 1 d . U . . .
C22A C 0.47807(13) 0.59179(13) 0.58872(3) 0.0177(7) Uani 1 1 d . U . . .
H22A H 0.4889 0.5669 0.5881 0.021 Uiso 1 1 calc R . . . .
C23A C 0.39074(14) 0.51831(13) 0.59674(4) 0.0227(7) Uani 1 1 d . U . . .
H23A H 0.3629 0.5176 0.6027 0.027 Uiso 1 1 calc R . . . .
C24A C 0.41784(17) 0.49605(14) 0.60553(4) 0.0305(9) Uani 1 1 d . U . . .
H24J H 0.4441 0.4941 0.5999 0.046 Uiso 1 1 calc GR . . . .
H24K H 0.3924 0.4614 0.6087 0.046 Uiso 1 1 calc GR . . . .
H24L H 0.4343 0.5184 0.6136 0.046 Uiso 1 1 calc GR . . . .
C25A C 0.36458(14) 0.48739(14) 0.58371(4) 0.0244(8) Uani 1 1 d . U . . .
O26A O 0.29993(12) 0.51269(16) 0.58488(4) 0.0692(12) Uani 1 1 d . U . . .
H26A H 0.3017 0.5363 0.5798 0.104 Uiso 1 1 calc R . . . .
C26A C 0.32188(16) 0.48758(18) 0.57812(5) 0.0418(11) Uani 1 1 d . U . . .
C27A C 0.29784(17) 0.4610(2) 0.56596(5) 0.0554(15) Uani 1 1 d . U . . .
H27A H 0.2689 0.4621 0.5623 0.066 Uiso 1 1 calc R . . . .
O28A O 0.29193(13) 0.40775(16) 0.54721(4) 0.0601(11) Uani 1 1 d . U . . .
H28A H 0.2753 0.3758 0.5486 0.090 Uiso 1 1 calc R . . . .
C28A C 0.31702(16) 0.43295(19) 0.55925(5) 0.0419(11) Uani 1 1 d . U . . .
C29A C 0.35933(14) 0.43060(14) 0.56438(4) 0.0239(7) Uani 1 1 d . U . . .
C30A C 0.38250(14) 0.45869(13) 0.57653(4) 0.0222(7) Uani 1 1 d . U . . .
H30A H 0.4119 0.4582 0.5801 0.027 Uiso 1 1 calc R . . . .
C31A C 0.38072(14) 0.40019(13) 0.55681(3) 0.0213(7) Uani 1 1 d . U . . .
H31A H 0.3507 0.3693 0.5525 0.026 Uiso 1 1 calc R . . . .
C32A C 0.40745(16) 0.38054(14) 0.56653(4) 0.0275(8) Uani 1 1 d . U . . .
H32J H 0.4380 0.4100 0.5706 0.041 Uiso 1 1 calc GR . . . .
H32K H 0.4179 0.3592 0.5613 0.041 Uiso 1 1 calc GR . . . .
H32L H 0.3836 0.3598 0.5739 0.041 Uiso 1 1 calc GR . . . .
C1D C 0.43829(15) 0.31660(14) 0.38885(4) 0.0259(7) Uani 1 1 d . U . . .
O2D O 0.39836(11) 0.22581(10) 0.39124(3) 0.0397(7) Uani 1 1 d . U . . .
H2D H 0.4011 0.2145 0.3990 0.060 Uiso 1 1 calc R . . . .
C2D C 0.44231(15) 0.27213(15) 0.38860(4) 0.0311(8) Uani 1 1 d . U . . .
C3D C 0.48921(16) 0.27441(15) 0.38610(4) 0.0354(9) Uani 1 1 d . U . . .
H3D H 0.4918 0.2440 0.3864 0.042 Uiso 1 1 calc R . . . .
O4D O 0.57952(11) 0.32500(11) 0.38110(4) 0.0448(8) Uani 1 1 d . U . . .
H4D H 0.5935 0.3423 0.3739 0.067 Uiso 1 1 calc R . . . .
C4D C 0.53231(16) 0.32223(16) 0.38320(5) 0.0360(9) Uani 1 1 d . U . . .
C5D C 0.52996(15) 0.36741(14) 0.38251(4) 0.0303(8) Uani 1 1 d . U . . .
C6D C 0.48260(14) 0.36315(14) 0.38567(4) 0.0259(7) Uani 1 1 d . U . . .
H6D H 0.4803 0.3937 0.3857 0.031 Uiso 1 1 calc R . . . .
C7D C 0.57756(16) 0.41923(15) 0.37855(4) 0.0326(9) Uani 1 1 d . U . . .
H7D H 0.6018 0.4109 0.3735 0.039 Uiso 1 1 calc R . . . .
C8D C 0.56402(18) 0.45002(16) 0.36848(4) 0.0397(10) Uani 1 1 d . U . . .
H8DA H 0.5371 0.4555 0.3726 0.060 Uiso 1 1 calc GR . . . .
H8DB H 0.5514 0.4309 0.3597 0.060 Uiso 1 1 calc GR . . . .
H8DC H 0.5948 0.4835 0.3667 0.060 Uiso 1 1 calc GR . . . .
C9D C 0.60590(14) 0.44976(14) 0.39144(4) 0.0298(8) Uani 1 1 d . U . . .
O10D O 0.65860(12) 0.40900(13) 0.39268(4) 0.0538(9) Uani 1 1 d . U . . .
H10D H 0.6521 0.4046 0.3841 0.081 Uiso 1 1 calc R . . . .
C10D C 0.64369(17) 0.44331(18) 0.39794(5) 0.0425(10) Uani 1 1 d . U . . .
C11D C 0.66849(19) 0.4692(2) 0.40996(5) 0.0497(12) Uani 1 1 d . U . . .
H11D H 0.6934 0.4630 0.4143 0.060 Uiso 1 1 calc R . . . .
O12D O 0.68143(15) 0.52990(18) 0.42741(4) 0.0685(12) Uani 1 1 d . U . . .
H12D H 0.6714 0.5503 0.4299 0.103 Uiso 1 1 calc R . . . .
C12D C 0.65584(17) 0.50492(19) 0.41554(5) 0.0430(11) Uani 1 1 d . U . . .
C13D C 0.61835(14) 0.51340(15) 0.40947(4) 0.0286(8) Uani 1 1 d . U . . .
C14D C 0.59475(14) 0.48557(14) 0.39757(4) 0.0276(8) Uani 1 1 d . U . . .
H14D H 0.5693 0.4911 0.3933 0.033 Uiso 1 1 calc R . . . .
C15D C 0.60549(14) 0.55268(15) 0.41567(4) 0.0291(8) Uani 1 1 d . U . . .
H15D H 0.6381 0.5809 0.4199 0.035 Uiso 1 1 calc R . . . .
C16D C 0.58807(16) 0.57781(15) 0.40469(4) 0.0326(9) Uani 1 1 d . U . . .
H16A H 0.5571 0.5511 0.4000 0.049 Uiso 1 1 calc GR . . . .
H16B H 0.6157 0.5959 0.3979 0.049 Uiso 1 1 calc GR . . . .
H16C H 0.5803 0.6025 0.4092 0.049 Uiso 1 1 calc GR . . . .
C17D C 0.56613(14) 0.52918(14) 0.42741(4) 0.0251(7) Uani 1 1 d . U . . .
O18D O 0.63392(10) 0.56730(13) 0.44403(3) 0.0418(7) Uani 1 1 d . U . . .
H18D H 0.6448 0.5975 0.4411 0.063 Uiso 1 1 calc R . . . .
C18D C 0.58160(14) 0.53734(15) 0.44112(4) 0.0319(9) Uani 1 1 d . U . . .
C19D C 0.54601(15) 0.51528(16) 0.45197(4) 0.0313(9) Uani 1 1 d . U . . .
H19D H 0.5573 0.5214 0.4614 0.038 Uiso 1 1 calc R . . . .
O20D O 0.46045(10) 0.46216(11) 0.45989(2) 0.0338(6) Uani 1 1 d . U . . .
H20D H 0.4734 0.4509 0.4657 0.051 Uiso 1 1 calc R . . . .
C20D C 0.49410(14) 0.48443(15) 0.44883(4) 0.0282(8) Uani 1 1 d . U . . .
C21D C 0.47599(13) 0.47649(13) 0.43513(3) 0.0218(7) Uani 1 1 d . U . . .
C22D C 0.51285(14) 0.49830(13) 0.42476(4) 0.0234(7) Uani 1 1 d . U . . .
H22D H 0.5016 0.4921 0.4154 0.028 Uiso 1 1 calc R . . . .
C23D C 0.41850(13) 0.44490(14) 0.43143(3) 0.0227(7) Uani 1 1 d . U . . .
H23D H 0.3989 0.4411 0.4402 0.027 Uiso 1 1 calc R . . . .
C24D C 0.40317(15) 0.47433(16) 0.42102(4) 0.0292(8) Uani 1 1 d . U . . .
H24A H 0.4231 0.4807 0.4124 0.044 Uiso 1 1 calc GR . . . .
H24B H 0.4105 0.5074 0.4251 0.044 Uiso 1 1 calc GR . . . .
H24C H 0.3662 0.4536 0.4189 0.044 Uiso 1 1 calc GR . . . .
C25D C 0.40301(13) 0.39099(14) 0.42663(3) 0.0220(7) Uani 1 1 d . U . . .
O26D O 0.39140(11) 0.36427(11) 0.45030(3) 0.0332(6) Uani 1 1 d . U . . .
H26D H 0.3725 0.3373 0.4549 0.050 Uiso 1 1 calc R . . . .
C26D C 0.39014(14) 0.35188(15) 0.43642(4) 0.0275(8) Uani 1 1 d . U . . .
C27D C 0.37707(16) 0.30228(15) 0.43245(4) 0.0317(9) Uani 1 1 d . U . . .
H27D H 0.3684 0.2763 0.4393 0.038 Uiso 1 1 calc R . . . .
O28D O 0.36335(13) 0.24026(11) 0.41562(3) 0.0403(7) Uani 1 1 d . U . . .
H28D H 0.3411 0.2286 0.4093 0.060 Uiso 1 1 calc R . . . .
C28D C 0.37659(15) 0.29061(15) 0.41848(4) 0.0288(8) Uani 1 1 d . U . . .
C29D C 0.38846(13) 0.32775(14) 0.40816(4) 0.0241(7) Uani 1 1 d . U . . .
C30D C 0.40158(13) 0.37731(14) 0.41272(4) 0.0235(7) Uani 1 1 d . U . . .
H30D H 0.4100 0.4033 0.4059 0.028 Uiso 1 1 calc R . . . .
C31D C 0.38784(15) 0.31437(14) 0.39275(4) 0.0252(8) Uani 1 1 d . U . . .
H31D H 0.3599 0.2776 0.3916 0.030 Uiso 1 1 calc R . . . .
C32D C 0.37437(15) 0.34649(15) 0.38312(4) 0.0283(8) Uani 1 1 d . U . . .
H32A H 0.3735 0.3355 0.3735 0.042 Uiso 1 1 calc GR . . . .
H32B H 0.4005 0.3831 0.3840 0.042 Uiso 1 1 calc GR . . . .
H32C H 0.3404 0.3415 0.3856 0.042 Uiso 1 1 calc GR . . . .
C1B C 0.66549(13) 0.82602(13) 0.49276(3) 0.0192(7) Uani 1 1 d . U . . .
O2B O 0.65478(11) 0.80241(10) 0.51676(2) 0.0294(6) Uani 1 1 d . U . . .
H2B H 0.6394 0.8044 0.5238 0.044 Uiso 1 1 calc GR . . . .
C2B C 0.65241(14) 0.83283(13) 0.50630(3) 0.0224(7) Uani 1 1 d . U . . .
C3B C 0.63650(15) 0.86803(14) 0.50919(4) 0.0246(8) Uani 1 1 d . U . . .
H3B H 0.6265 0.8711 0.5184 0.029 Uiso 1 1 calc R . . . .
O4B O 0.62002(11) 0.93443(10) 0.50216(2) 0.0281(6) Uani 1 1 d . U . . .
H4B H 0.5943 0.9290 0.4974 0.042 Uiso 1 1 calc R . . . .
C4B C 0.63519(14) 0.89905(13) 0.49855(4) 0.0221(7) Uani 1 1 d . U . . .
C5B C 0.65000(13) 0.89515(13) 0.48501(3) 0.0195(7) Uani 1 1 d . U . . .
C6B C 0.66365(13) 0.85826(13) 0.48261(4) 0.0207(7) Uani 1 1 d . U . . .
H6B H 0.6724 0.8545 0.4734 0.025 Uiso 1 1 calc R . . . .
C7B C 0.65022(13) 0.93047(13) 0.47320(3) 0.0205(7) Uani 1 1 d . U . . .
H7B H 0.6510 0.9609 0.4777 0.025 Uiso 1 1 calc R . . . .
C8B C 0.69910(14) 0.95133(15) 0.46429(4) 0.0257(8) Uani 1 1 d . U . . .
H8BA H 0.6977 0.9728 0.4568 0.039 Uiso 1 1 calc GR . . . .
H8BB H 0.7013 0.9224 0.4603 0.039 Uiso 1 1 calc GR . . . .
H8BC H 0.7295 0.9721 0.4701 0.039 Uiso 1 1 calc GR . . . .
C9B C 0.60018(13) 0.90260(13) 0.46514(3) 0.0197(7) Uani 1 1 d . U . . .
O10B O 0.56186(10) 0.93467(11) 0.48094(3) 0.0302(6) Uani 1 1 d . U . . .
H10B H 0.5557 0.9582 0.4786 0.045 Uiso 1 1 calc R . . . .
C10B C 0.55716(14) 0.90480(14) 0.46945(4) 0.0250(8) Uani 1 1 d . U . . .
C11B C 0.50983(14) 0.87706(15) 0.46264(4) 0.0271(8) Uani 1 1 d . U . . .
H11B H 0.4805 0.8783 0.4659 0.033 Uiso 1 1 calc R . . . .
O12B O 0.45837(10) 0.82229(11) 0.44456(3) 0.0367(7) Uani 1 1 d . U . . .
H12B H 0.4425 0.7913 0.4471 0.055 Uiso 1 1 calc R . . . .
C12B C 0.50616(14) 0.84803(14) 0.45121(4) 0.0256(8) Uani 1 1 d . U . . .
C13B C 0.54797(13) 0.84432(13) 0.44620(3) 0.0202(7) Uani 1 1 d . U . . .
C14B C 0.59420(13) 0.87202(12) 0.45339(3) 0.0190(7) Uani 1 1 d . U . . .
H14B H 0.6233 0.8702 0.4502 0.023 Uiso 1 1 calc R . . . .
C15B C 0.54195(13) 0.81088(13) 0.43350(3) 0.0196(7) Uani 1 1 d . U . . .
H15B H 0.5151 0.8116 0.4274 0.023 Uiso 1 1 calc R . . . .
C16B C 0.59171(14) 0.83309(14) 0.42480(4) 0.0261(8) Uani 1 1 d . U . . .
H16D H 0.5848 0.8133 0.4162 0.039 Uiso 1 1 calc GR . . . .
H16E H 0.6185 0.8309 0.4301 0.039 Uiso 1 1 calc GR . . . .
H16F H 0.6035 0.8693 0.4226 0.039 Uiso 1 1 calc GR . . . .
C17B C 0.52172(13) 0.75430(13) 0.43735(3) 0.0206(7) Uani 1 1 d . U . . .
O18B O 0.43458(10) 0.73371(10) 0.43253(3) 0.0350(6) Uani 1 1 d . U . . .
H18B H 0.4076 0.7082 0.4295 0.052 Uiso 1 1 calc R . . . .
C18B C 0.46896(14) 0.71814(14) 0.43658(4) 0.0268(8) Uani 1 1 d . U . . .
C19B C 0.45104(14) 0.66669(14) 0.43951(4) 0.0291(8) Uani 1 1 d . U . . .
H19B H 0.4152 0.6424 0.4387 0.035 Uiso 1 1 calc R . . . .
O20B O 0.46593(11) 0.59875(10) 0.44655(3) 0.0359(7) Uani 1 1 d . U . . .
H20B H 0.4600 0.5938 0.4551 0.054 Uiso 1 1 calc R . . . .
C20B C 0.48492(15) 0.65026(14) 0.44357(4) 0.0291(8) Uani 1 1 d . U . . .
C21B C 0.53795(13) 0.68515(13) 0.44465(3) 0.0209(7) Uani 1 1 d . U . . .
C22B C 0.55477(13) 0.73677(13) 0.44157(3) 0.0207(7) Uani 1 1 d . U . . .
H22B H 0.5906 0.7611 0.4424 0.025 Uiso 1 1 calc R . . . .
C23B C 0.57545(14) 0.66719(14) 0.44952(3) 0.0211(7) Uani 1 1 d . U . . .
H23B H 0.5570 0.6288 0.4484 0.025 Uiso 1 1 calc R . . . .
C24B C 0.62396(15) 0.68878(15) 0.44060(4) 0.0289(8) Uani 1 1 d . U . . .
H24D H 0.6429 0.7266 0.4412 0.043 Uiso 1 1 calc GR . . . .
H24E H 0.6142 0.6783 0.4309 0.043 Uiso 1 1 calc GR . . . .
H24F H 0.6460 0.6754 0.4439 0.043 Uiso 1 1 calc GR . . . .
C25B C 0.58642(14) 0.67782(14) 0.46483(3) 0.0219(7) Uani 1 1 d . U . . .
O26B O 0.51210(11) 0.59549(10) 0.47053(3) 0.0372(7) Uani 1 1 d . U . . .
H26B H 0.5046 0.5735 0.4768 0.056 Uiso 1 1 calc R . . . .
C26B C 0.55305(15) 0.64181(14) 0.47469(4) 0.0286(8) Uani 1 1 d . U . . .
C27B C 0.56101(17) 0.65200(15) 0.48886(4) 0.0325(9) Uani 1 1 d . U . . .
H27B H 0.5385 0.6271 0.4954 0.039 Uiso 1 1 calc R . . . .
O28B O 0.60659(13) 0.70607(11) 0.50759(2) 0.0387(7) Uani 1 1 d . U . . .
H28B H 0.6289 0.7368 0.5093 0.058 Uiso 1 1 calc R . . . .
C28B C 0.60194(15) 0.69868(15) 0.49341(4) 0.0269(8) Uani 1 1 d . U . . .
C29B C 0.63660(13) 0.73573(13) 0.48413(3) 0.0196(7) Uani 1 1 d . U . . .
C30B C 0.62698(13) 0.72380(14) 0.47003(3) 0.0208(7) Uani 1 1 d . U . . .
H30B H 0.6496 0.7487 0.4635 0.025 Uiso 1 1 calc R . . . .
C31B C 0.68183(13) 0.78602(13) 0.48958(3) 0.0206(7) Uani 1 1 d . U . . .
H31B H 0.6923 0.7776 0.4986 0.025 Uiso 1 1 calc R . . . .
C32B C 0.72959(14) 0.80791(15) 0.48006(4) 0.0262(8) Uani 1 1 d . U . . .
H32D H 0.7210 0.8165 0.4710 0.039 Uiso 1 1 calc GR . . . .
H32E H 0.7403 0.7820 0.4789 0.039 Uiso 1 1 calc GR . . . .
H32F H 0.7579 0.8391 0.4843 0.039 Uiso 1 1 calc GR . . . .
C1C C 0.67001(13) 0.58902(14) 0.50588(4) 0.0223(7) Uani 1 1 d . U . . .
O2C O 0.59492(10) 0.54912(11) 0.49149(3) 0.0304(6) Uani 1 1 d . U . . .
H2C H 0.5735 0.5193 0.4887 0.046 Uiso 1 1 calc R . . . .
C2C C 0.62278(14) 0.54553(14) 0.50247(3) 0.0238(7) Uani 1 1 d . U . . .
C3C C 0.60389(14) 0.49968(13) 0.50973(4) 0.0253(7) Uani 1 1 d . U . . .
H3C H 0.5717 0.4707 0.5072 0.030 Uiso 1 1 calc R . . . .
O4C O 0.61286(10) 0.44980(10) 0.52764(3) 0.0317(6) Uani 1 1 d . U . . .
H4C H 0.6128 0.4547 0.5362 0.048 Uiso 1 1 calc R . . . .
C4C C 0.63262(14) 0.49630(13) 0.52081(4) 0.0237(7) Uani 1 1 d . U . . .
C5C C 0.67942(13) 0.53822(13) 0.52473(3) 0.0195(7) Uani 1 1 d . U . . .
C6C C 0.69767(13) 0.58344(14) 0.51707(3) 0.0213(7) Uani 1 1 d . U . . .
H6C H 0.7303 0.6121 0.5194 0.026 Uiso 1 1 calc R . . . .
C7C C 0.70993(13) 0.53474(13) 0.53710(3) 0.0201(7) Uani 1 1 d . U . . .
H7C H 0.6847 0.5054 0.5430 0.024 Uiso 1 1 calc R . . . .
C8C C 0.73282(14) 0.58343(15) 0.54624(4) 0.0267(8) Uani 1 1 d . U . . .
H8CA H 0.7507 0.5790 0.5542 0.040 Uiso 1 1 calc GR . . . .
H8CB H 0.7050 0.5889 0.5496 0.040 Uiso 1 1 calc GR . . . .
H8CC H 0.7574 0.6134 0.5408 0.040 Uiso 1 1 calc GR . . . .
C9C C 0.75109(13) 0.52180(13) 0.53264(3) 0.0203(7) Uani 1 1 d . U . . .
O10C O 0.68935(10) 0.43044(10) 0.53307(4) 0.0411(7) Uani 1 1 d . U . . .
H10C H 0.6891 0.4119 0.5397 0.062 Uiso 1 1 calc R . . . .
C10C C 0.73927(14) 0.47070(14) 0.53097(4) 0.0268(8) Uani 1 1 d . U . . .
C11C C 0.77723(16) 0.45832(16) 0.52735(5) 0.0373(10) Uani 1 1 d . U . . .
H11C H 0.7686 0.4233 0.5263 0.045 Uiso 1 1 calc R . . . .
O12C O 0.86475(13) 0.48491(13) 0.52217(4) 0.0519(9) Uani 1 1 d . U . . .
H12C H 0.8553 0.4550 0.5251 0.078 Uiso 1 1 calc GR . . . .
C12C C 0.82731(15) 0.49781(15) 0.52536(4) 0.0306(8) Uani 1 1 d . U . . .
C13C C 0.84148(13) 0.54946(14) 0.52665(3) 0.0227(7) Uani 1 1 d . U . . .
C14C C 0.80213(13) 0.56002(13) 0.53019(3) 0.0197(7) Uani 1 1 d . U . . .
H14C H 0.8107 0.5951 0.5310 0.024 Uiso 1 1 calc R . . . .
C15C C 0.89647(13) 0.59249(14) 0.52382(3) 0.0220(7) Uani 1 1 d . U . . .
H15C H 0.9194 0.5779 0.5259 0.026 Uiso 1 1 calc R . . . .
C16C C 0.91413(14) 0.63943(15) 0.53341(4) 0.0282(8) Uani 1 1 d . U . . .
H16G H 0.9093 0.6281 0.5431 0.042 Uiso 1 1 calc GR . . . .
H16H H 0.8936 0.6560 0.5315 0.042 Uiso 1 1 calc GR . . . .
H16I H 0.9507 0.6641 0.5317 0.042 Uiso 1 1 calc GR . . . .
C17C C 0.90400(13) 0.60730(14) 0.50838(3) 0.0230(7) Uani 1 1 d . U . . .
O18C O 0.93602(12) 0.54890(11) 0.50368(3) 0.0359(6) Uani 1 1 d . U . . .
H18C H 0.9332 0.5463 0.5124 0.054 Uiso 1 1 calc GR . . . .
C18C C 0.92336(14) 0.58520(15) 0.49909(4) 0.0275(8) Uani 1 1 d . U . . .
C19C C 0.93008(16) 0.59810(16) 0.48524(4) 0.0323(9) Uani 1 1 d . U . . .
H19C H 0.9447 0.5837 0.4792 0.039 Uiso 1 1 calc R . . . .
O20C O 0.92246(11) 0.64343(12) 0.46611(3) 0.0375(7) Uani 1 1 d . U . . .
H20C H 0.9085 0.6608 0.4639 0.056 Uiso 1 1 calc R . . . .
C20C C 0.91526(14) 0.63241(15) 0.48011(4) 0.0295(8) Uani 1 1 d . U . . .
C21C C 0.89429(13) 0.65475(14) 0.48892(4) 0.0252(7) Uani 1 1 d . U . . .
C22C C 0.88926(13) 0.64106(14) 0.50294(4) 0.0238(7) Uani 1 1 d . U . . .
H22C H 0.8750 0.6556 0.5091 0.029 Uiso 1 1 calc R . . . .
C23C C 0.87689(14) 0.69138(14) 0.48306(4) 0.0262(8) Uani 1 1 d . U . . .
H23C H 0.8948 0.7041 0.4739 0.031 Uiso 1 1 calc R . . . .
C24C C 0.89467(15) 0.73966(15) 0.49238(4) 0.0344(9) Uani 1 1 d . U . . .
H24G H 0.9324 0.7584 0.4931 0.052 Uiso 1 1 calc GR . . . .
H24H H 0.8796 0.7288 0.5017 0.052 Uiso 1 1 calc GR . . . .
H24I H 0.8832 0.7622 0.4883 0.052 Uiso 1 1 calc GR . . . .
C25C C 0.81983(13) 0.66374(14) 0.48008(3) 0.0241(7) Uani 1 1 d . U . . .
O26C O 0.83358(11) 0.63470(15) 0.45799(3) 0.0483(8) Uani 1 1 d . U . . .
H26C H 0.8247 0.6038 0.4562 0.072 Uiso 1 1 calc R . . . .
C26C C 0.80022(15) 0.63612(18) 0.46749(4) 0.0350(9) Uani 1 1 d . U . . .
C27C C 0.74706(17) 0.6103(2) 0.46466(4) 0.0436(11) Uani 1 1 d . U . . .
H27C H 0.7343 0.5912 0.4563 0.052 Uiso 1 1 calc R . . . .
O28C O 0.66196(11) 0.58783(16) 0.47043(3) 0.0559(10) Uani 1 1 d . U . . .
H28C H 0.6472 0.5576 0.4736 0.084 Uiso 1 1 calc R . . . .
C28C C 0.71339(15) 0.61262(19) 0.47404(4) 0.0383(10) Uani 1 1 d . U . . .
C29C C 0.73061(14) 0.63911(15) 0.48667(4) 0.0263(8) Uani 1 1 d . U . . .
C30C C 0.78354(14) 0.66323(14) 0.48930(4) 0.0246(7) Uani 1 1 d . U . . .
H30C H 0.7957 0.6805 0.4979 0.030 Uiso 1 1 calc R . . . .
C31C C 0.69259(14) 0.63856(14) 0.49738(4) 0.0253(7) Uani 1 1 d . U . . .
H31C H 0.6634 0.6378 0.4921 0.030 Uiso 1 1 calc R . . . .
C32C C 0.71568(16) 0.68665(15) 0.50655(4) 0.0327(9) Uani 1 1 d . U . . .
H32G H 0.7275 0.7174 0.5007 0.049 Uiso 1 1 calc GR . . . .
H32H H 0.7450 0.6891 0.5118 0.049 Uiso 1 1 calc GR . . . .
H32I H 0.6894 0.6843 0.5131 0.049 Uiso 1 1 calc GR . . . .
O1G O 0.4272(3) 0.5843(5) 0.55156(10) 0.116(5) Uani 0.519(7) 1 d D U . A 1
H1G H 0.4562 0.5863 0.5512 0.174 Uiso 0.519(7) 1 calc R . . A 1
C1G C 0.3993(7) 0.5605(6) 0.53962(15) 0.116(6) Uani 0.519(7) 1 d D U . A 1
H1GA H 0.3653 0.5584 0.5405 0.140 Uiso 0.519(7) 1 calc R . . A 1
H1GB H 0.3926 0.5245 0.5397 0.140 Uiso 0.519(7) 1 calc R . . A 1
C2G C 0.4197(7) 0.5818(6) 0.52598(13) 0.101(5) Uani 0.519(7) 1 d D U . A 1
H2GA H 0.4509 0.5792 0.5243 0.121 Uiso 0.519(7) 1 calc R . . A 1
H2GB H 0.4303 0.6190 0.5260 0.121 Uiso 0.519(7) 1 calc R . . A 1
C3G C 0.3810(8) 0.5549(8) 0.51378(18) 0.154(9) Uani 0.519(7) 1 d D U . A 1
H3GA H 0.3679 0.5173 0.5141 0.185 Uiso 0.519(7) 1 calc R . . A 1
H3GB H 0.3512 0.5605 0.5149 0.185 Uiso 0.519(7) 1 calc R . . A 1
C4G C 0.4054(6) 0.5750(6) 0.50052(12) 0.091(5) Uani 0.519(7) 1 d D U . A 1
H4GA H 0.3813 0.5789 0.4944 0.136 Uiso 0.519(7) 1 calc GR . . A 1
H4GB H 0.4148 0.5510 0.4963 0.136 Uiso 0.519(7) 1 calc GR . . A 1
H4GC H 0.4365 0.6086 0.5019 0.136 Uiso 0.519(7) 1 calc GR . . A 1
O1E O 0.18756(14) 0.25518(17) 0.55623(4) 0.0666(10) Uani 1 1 d D U . . .
H1E H 0.1754 0.2254 0.5596 0.100 Uiso 1 1 calc R . . . .
C1E C 0.22070(18) 0.2612(2) 0.54467(5) 0.0508(12) Uani 1 1 d D U . . .
H1EA H 0.2399 0.2429 0.5467 0.061 Uiso 1 1 calc R . . . .
H1EB H 0.2461 0.2983 0.5433 0.061 Uiso 1 1 calc R . . . .
C2E C 0.18958(18) 0.2398(2) 0.53172(5) 0.0482(11) Uani 1 1 d D U . . .
H2EA H 0.1695 0.2574 0.5300 0.058 Uiso 1 1 calc R . . . .
H2EB H 0.1648 0.2026 0.5331 0.058 Uiso 1 1 calc R . . . .
C3E C 0.2235(2) 0.2467(2) 0.51890(6) 0.0596(15) Uani 1 1 d D U . . .
H3EA H 0.2497 0.2837 0.5179 0.072 Uiso 1 1 calc R . . . .
H3EB H 0.2421 0.2275 0.5204 0.072 Uiso 1 1 calc R . . . .
C4E C 0.1932(3) 0.2284(2) 0.50580(6) 0.0712(17) Uani 1 1 d D U . . .
H4EA H 0.2167 0.2356 0.4980 0.107 Uiso 1 1 calc GR . . . .
H4EB H 0.1737 0.2464 0.5044 0.107 Uiso 1 1 calc GR . . . .
H4EC H 0.1692 0.1911 0.5064 0.107 Uiso 1 1 calc GR . . . .
O1W O 0.3333 0.6667 0.60423(5) 0.0328(10) Uani 1 3 d S TU P . .
O5W O 0.50829(16) 0.45972(16) 0.48445(4) 0.0850(15) Uani 1 1 d . U . . .
O9W O 0.6667 0.3333 0.56606(14) 0.188(6) Uani 1 3 d DS TU P . .
O2W O 0.3333 0.6667 0.42734(9) 0.075(2) Uani 1 3 d S TU P . .
O4W O 0.18916(15) 0.3709(2) 0.54154(4) 0.0854(16) Uani 1 1 d . U . . .
O6W O 0.4183(2) 0.21286(19) 0.43447(5) 0.0851(13) Uani 1 1 d . U . . .
O8W O 0.3333 0.6667 0.63132(9) 0.168(6) Uani 1 3 d S TU P . .
O3W O 0.45220(13) 0.52882(14) 0.49022(3) 0.0612(11) Uani 1 1 d . U . . .
O1F O 0.7416(3) 0.6229(4) 0.41714(9) 0.052(3) Uani 0.439(10) 1 d D U . B 1
H1F H 0.7403 0.6091 0.4094 0.077 Uiso 0.439(10) 1 calc GR . . B 1
C1F C 0.7809(6) 0.6762(6) 0.41675(15) 0.051(3) Uani 0.439(10) 1 d D U . B 1
H1FA H 0.7674 0.6955 0.4115 0.061 Uiso 0.439(10) 1 calc R . . B 1
H1FB H 0.8107 0.6792 0.4115 0.061 Uiso 0.439(10) 1 calc R . . B 1
C2F C 0.7995(4) 0.7011(5) 0.43032(13) 0.047(3) Uani 0.439(10) 1 d D U . B 1
H2FA H 0.8280 0.7370 0.4290 0.056 Uiso 0.439(10) 1 calc R . . B 1
H2FB H 0.8128 0.6822 0.4357 0.056 Uiso 0.439(10) 1 calc R . . B 1
C3F C 0.7543(5) 0.7015(6) 0.43842(13) 0.053(3) Uani 0.439(10) 1 d D U . B 1
H3FA H 0.7394 0.7179 0.4325 0.063 Uiso 0.439(10) 1 calc R . . B 1
H3FB H 0.7268 0.6653 0.4401 0.063 Uiso 0.439(10) 1 calc R . . B 1
C4F C 0.7699(7) 0.7294(6) 0.45214(15) 0.069(4) Uani 0.439(10) 1 d D U . B 1
H4FA H 0.7931 0.7664 0.4505 0.104 Uiso 0.439(10) 1 calc GR . . B 1
H4FB H 0.7877 0.7157 0.4577 0.104 Uiso 0.439(10) 1 calc GR . . B 1
H4FC H 0.7391 0.7244 0.4571 0.104 Uiso 0.439(10) 1 calc GR . . B 1
O1FB O 0.7362(5) 0.6483(5) 0.41118(14) 0.117(4) Uani 0.561(10) 1 d D U . B 2
C1FB C 0.7812(9) 0.6800(10) 0.4201(2) 0.132(8) Uani 0.561(10) 1 d D U . B 2
H1FC H 0.7980 0.6596 0.4223 0.158 Uiso 0.561(10) 1 calc R . . B 2
H1FD H 0.8063 0.7104 0.4147 0.158 Uiso 0.561(10) 1 calc R . . B 2
C2FB C 0.7711(8) 0.6981(7) 0.43286(17) 0.105(5) Uani 0.561(10) 1 d D U . B 2
H2FC H 0.7473 0.6675 0.4384 0.126 Uiso 0.561(10) 1 calc R . . B 2
H2FD H 0.7524 0.7167 0.4306 0.126 Uiso 0.561(10) 1 calc R . . B 2
C3FB C 0.8165(7) 0.7330(6) 0.44202(15) 0.119(5) Uani 0.561(10) 1 d D U . B 2
H3FC H 0.8340 0.7134 0.4446 0.143 Uiso 0.561(10) 1 calc R . . B 2
H3FD H 0.8411 0.7624 0.4362 0.143 Uiso 0.561(10) 1 calc R . . B 2
C4FB C 0.8088(10) 0.7555(8) 0.45537(16) 0.133(7) Uani 0.561(10) 1 d D U . B 2
H4FD H 0.7981 0.7808 0.4531 0.199 Uiso 0.561(10) 1 calc GR . . B 2
H4FE H 0.8413 0.7726 0.4606 0.199 Uiso 0.561(10) 1 calc GR . . B 2
H4FF H 0.7821 0.7278 0.4610 0.199 Uiso 0.561(10) 1 calc GR . . B 2
O7WA O 0.6667 0.3333 0.52395(11) 0.063(3) Uani 0.725(14) 3 d S TU P C 1
O7WB O 0.6667 0.3333 0.54090(18) 0.023(5) Uani 0.275(14) 3 d S TU P C 2
O1H O 0.6403(8) 0.3935(9) 0.5641(3) 0.445(15) Uani 1 1 d D U . D 1
C1H C 0.6031(5) 0.4064(7) 0.5633(2) 0.220(7) Uani 1 1 d D U . D 1
H1HA H 0.6069 0.4221 0.5540 0.264 Uiso 1 1 calc R . . D 1
H1HB H 0.6128 0.4345 0.5701 0.264 Uiso 1 1 calc R . . D 1
C2H C 0.5488(5) 0.3718(5) 0.56514(12) 0.167(5) Uani 1 1 d D U . D 1
H2HA H 0.5312 0.3739 0.5567 0.201 Uiso 1 1 calc R . . D 1
H2HB H 0.5373 0.3852 0.5729 0.201 Uiso 1 1 calc R . . D 1
C3H C 0.5296(5) 0.3163(5) 0.56792(10) 0.161(5) Uani 1 1 d D U . D 1
H3HA H 0.5487 0.3131 0.5759 0.194 Uiso 1 1 calc R . . D 1
H3HB H 0.5362 0.3006 0.5597 0.194 Uiso 1 1 calc R . . D 1
C4H C 0.4708(4) 0.2867(4) 0.57121(10) 0.124(3) Uani 1 1 d D U . D 1
H4HA H 0.4579 0.2495 0.5709 0.187 Uiso 1 1 calc GR . . D 1
H4HB H 0.4525 0.2957 0.5643 0.187 Uiso 1 1 calc GR . . D 1
H4HC H 0.4650 0.2963 0.5805 0.187 Uiso 1 1 calc GR . . D 1

loop_
_atom_site_aniso_label
_atom_site_aniso_U_11
_atom_site_aniso_U_22
_atom_site_aniso_U_33
_atom_site_aniso_U_23
_atom_site_aniso_U_13
_atom_site_aniso_U_12
C1A 0.0254(18) 0.0160(16) 0.0196(16) 0.0021(13) 0.0044(13) 0.0136(14)
O2A 0.0201(12) 0.0275(13) 0.0252(12) 0.0038(10) -0.0006(10) 0.0061(11)
C2A 0.0193(17) 0.0226(17) 0.0204(16) 0.0016(13) -0.0011(13) 0.0100(14)
C3A 0.0262(19) 0.0277(19) 0.0207(17) 0.0028(14) -0.0002(14) 0.0098(16)
O4A 0.0271(14) 0.0348(15) 0.0157(12) 0.0058(10) 0.0009(10) 0.0056(12)
C4A 0.0239(18) 0.0248(18) 0.0187(16) 0.0034(13) 0.0024(14) 0.0134(15)
C5A 0.0199(16) 0.0174(16) 0.0182(15) -0.0012(13) -0.0007(13) 0.0104(14)
C6A 0.0260(18) 0.0189(17) 0.0172(16) 0.0019(13) 0.0022(13) 0.0151(15)
C7A 0.0206(17) 0.0225(17) 0.0164(15) 0.0035(13) 0.0022(13) 0.0130(15)
C8A 0.0261(19) 0.0300(19) 0.0219(17) 0.0018(14) -0.0018(14) 0.0163(16)
C9A 0.0141(16) 0.0205(17) 0.0236(17) 0.0031(14) 0.0012(13) 0.0069(14)
O10A 0.0516(18) 0.0243(14) 0.0182(12) 0.0013(10) 0.0013(12) 0.0115(13)
C10A 0.0302(19) 0.0245(18) 0.0161(16) 0.0006(14) -0.0037(14) 0.0124(16)
C11A 0.049(2) 0.0249(19) 0.0219(18) 0.0085(15) -0.0012(16) 0.0198(18)
O12A 0.062(2) 0.0282(14) 0.0259(13) 0.0058(11) 0.0032(13) 0.0278(15)
C12A 0.0300(19) 0.0204(17) 0.0234(17) 0.0039(14) 0.0017(14) 0.0148(16)
C13A 0.0171(16) 0.0214(17) 0.0191(16) 0.0012(13) 0.0002(13) 0.0094(14)
C14A 0.0164(16) 0.0202(17) 0.0190(16) 0.0026(13) -0.0011(13) 0.0073(14)
C15A 0.0186(16) 0.0165(16) 0.0188(16) 0.0025(12) 0.0005(13) 0.0098(13)
C16A 0.0219(17) 0.0271(19) 0.0214(16) 0.0000(14) -0.0030(14) 0.0133(15)
C17A 0.0220(17) 0.0206(17) 0.0214(16) -0.0019(13) -0.0026(13) 0.0112(15)
O18A 0.0348(16) 0.0201(14) 0.071(2) 0.0153(14) 0.0226(15) 0.0153(12)
C18A 0.0270(19) 0.0161(17) 0.041(2) 0.0068(15) 0.0069(16) 0.0101(15)
C19A 0.027(2) 0.0219(19) 0.063(3) 0.0120(18) 0.0092(19) 0.0171(17)
O20A 0.0208(14) 0.0236(14) 0.071(2) 0.0014(14) 0.0089(13) 0.0108(12)
C20A 0.0223(19) 0.0255(19) 0.043(2) 0.0048(17) 0.0028(16) 0.0142(16)
C21A 0.0217(17) 0.0161(16) 0.0190(15) 0.0014(13) 0.0012(13) 0.0088(14)
C22A 0.0258(17) 0.0187(16) 0.0118(14) -0.0004(12) -0.0009(12) 0.0137(14)
C23A 0.0263(18) 0.0144(16) 0.0264(17) 0.0026(13) 0.0101(14) 0.0094(14)
C24A 0.045(2) 0.0193(18) 0.0250(18) 0.0025(15) 0.0054(17) 0.0141(17)
C25A 0.0226(18) 0.0200(17) 0.0284(18) 0.0009(14) 0.0089(14) 0.0091(15)
O26A 0.0319(18) 0.085(3) 0.103(3) -0.061(2) -0.0168(18) 0.0379(19)
C26A 0.022(2) 0.051(3) 0.056(3) -0.028(2) -0.0041(19) 0.020(2)
C27A 0.027(2) 0.080(4) 0.068(3) -0.043(3) -0.017(2) 0.034(2)
O28A 0.0377(18) 0.092(3) 0.060(2) -0.048(2) -0.0215(16) 0.040(2)
C28A 0.026(2) 0.053(3) 0.046(2) -0.023(2) -0.0057(18) 0.019(2)
C29A 0.0224(18) 0.0250(18) 0.0228(17) -0.0039(14) 0.0044(14) 0.0107(15)
C30A 0.0241(18) 0.0180(17) 0.0226(17) 0.0031(13) 0.0063(14) 0.0091(15)
C31A 0.0251(18) 0.0177(16) 0.0205(17) -0.0019(13) 0.0011(14) 0.0103(15)
C32A 0.043(2) 0.0194(18) 0.0219(17) 0.0027(14) 0.0014(16) 0.0164(17)
C1D 0.032(2) 0.0240(18) 0.0216(17) -0.0006(14) 0.0025(14) 0.0136(16)
O2D 0.0380(16) 0.0236(14) 0.0471(17) -0.0018(12) 0.0050(13) 0.0076(13)
C2D 0.031(2) 0.0243(19) 0.0323(19) -0.0003(15) 0.0049(16) 0.0091(16)
C3D 0.035(2) 0.025(2) 0.049(2) 0.0007(17) 0.0046(18) 0.0167(18)
O4D 0.0346(16) 0.0275(15) 0.073(2) 0.0095(15) 0.0184(15) 0.0161(13)
C4D 0.031(2) 0.028(2) 0.049(2) -0.0017(18) 0.0116(18) 0.0150(18)
C5D 0.033(2) 0.0216(18) 0.0329(19) -0.0010(15) 0.0061(16) 0.0112(16)
C6D 0.0305(19) 0.0237(18) 0.0221(16) -0.0031(14) 0.0009(14) 0.0126(16)
C7D 0.030(2) 0.0257(19) 0.038(2) -0.0004(16) 0.0144(17) 0.0111(17)
C8D 0.045(2) 0.027(2) 0.033(2) -0.0023(17) 0.0061(18) 0.0069(19)
C9D 0.0254(19) 0.0249(19) 0.034(2) 0.0049(15) 0.0086(16) 0.0090(16)
O10D 0.0416(18) 0.052(2) 0.078(2) -0.0115(18) 0.0052(17) 0.0305(16)
C10D 0.037(2) 0.041(2) 0.059(3) -0.004(2) 0.006(2) 0.026(2)
C11D 0.042(3) 0.056(3) 0.066(3) -0.009(2) -0.013(2) 0.036(2)
O12D 0.064(2) 0.114(3) 0.052(2) -0.035(2) -0.0290(18) 0.062(2)
C12D 0.034(2) 0.056(3) 0.041(2) -0.011(2) -0.0079(19) 0.023(2)
C13D 0.0236(18) 0.0292(19) 0.0299(19) 0.0032(15) 0.0072(15) 0.0109(16)
C14D 0.0231(18) 0.0247(19) 0.0310(18) 0.0063(15) 0.0066(15) 0.0090(15)
C15D 0.0234(18) 0.0262(19) 0.0269(18) 0.0026(15) 0.0041(15) 0.0044(15)
C16D 0.040(2) 0.0224(19) 0.0251(18) 0.0033(15) 0.0062(17) 0.0080(17)
C17D 0.0235(18) 0.0243(18) 0.0220(16) 0.0023(14) 0.0026(14) 0.0078(15)
O18D 0.0207(14) 0.0513(18) 0.0328(15) -0.0044(13) -0.0002(12) 0.0025(13)
C18D 0.0180(18) 0.035(2) 0.0292(19) -0.0022(16) 0.0024(15) 0.0034(16)
C19D 0.027(2) 0.045(2) 0.0151(16) 0.0003(15) -0.0006(14) 0.0124(18)
O20D 0.0237(14) 0.0540(18) 0.0180(12) 0.0074(12) 0.0012(10) 0.0151(13)
C20D 0.0225(18) 0.034(2) 0.0235(17) -0.0006(15) 0.0037(14) 0.0108(16)
C21D 0.0217(17) 0.0218(17) 0.0206(16) 0.0008(13) -0.0002(13) 0.0100(14)
C22D 0.0255(18) 0.0198(17) 0.0214(16) 0.0000(13) -0.0012(14) 0.0087(15)
C23D 0.0204(17) 0.0308(19) 0.0184(16) -0.0023(14) 0.0004(13) 0.0139(16)
C24D 0.030(2) 0.040(2) 0.0247(17) -0.0012(16) -0.0044(15) 0.0228(18)
C25D 0.0154(16) 0.0282(18) 0.0207(16) -0.0016(14) -0.0017(13) 0.0098(14)
O26D 0.0376(15) 0.0351(15) 0.0205(12) 0.0032(11) 0.0018(11) 0.0134(13)
C26D 0.0229(18) 0.034(2) 0.0226(17) 0.0003(15) -0.0001(14) 0.0117(16)
C27D 0.037(2) 0.029(2) 0.0244(18) 0.0093(15) 0.0020(16) 0.0131(18)
O28D 0.060(2) 0.0252(15) 0.0352(15) 0.0040(12) 0.0005(14) 0.0210(14)
C28D 0.030(2) 0.0262(19) 0.0284(19) 0.0026(15) 0.0013(15) 0.0131(17)
C29D 0.0179(17) 0.0268(18) 0.0257(17) 0.0027(14) -0.0005(13) 0.0096(15)
C30D 0.0174(16) 0.0255(18) 0.0251(17) 0.0042(14) -0.0003(13) 0.0088(15)
C31D 0.0304(19) 0.0199(17) 0.0204(16) 0.0006(14) -0.0029(14) 0.0088(15)
C32D 0.035(2) 0.031(2) 0.0220(17) 0.0002(15) -0.0035(15) 0.0189(17)
C1B 0.0161(16) 0.0191(17) 0.0190(16) 0.0004(13) -0.0014(13) 0.0063(14)
O2B 0.0429(16) 0.0332(15) 0.0173(12) 0.0052(11) 0.0035(11) 0.0230(13)
C2B 0.0270(19) 0.0191(17) 0.0195(16) 0.0016(13) 0.0003(14) 0.0104(15)
C3B 0.032(2) 0.0286(19) 0.0177(16) 0.0005(14) 0.0025(14) 0.0184(17)
O4B 0.0406(15) 0.0344(14) 0.0228(12) -0.0007(11) -0.0044(11) 0.0288(13)
C4B 0.0227(18) 0.0209(17) 0.0249(17) -0.0001(14) -0.0010(14) 0.0125(15)
C5B 0.0170(16) 0.0214(17) 0.0163(15) 0.0002(13) -0.0034(13) 0.0068(14)
C6B 0.0192(17) 0.0235(18) 0.0185(16) 0.0023(13) 0.0000(13) 0.0101(15)
C7B 0.0218(17) 0.0204(17) 0.0185(16) 0.0008(13) -0.0017(13) 0.0100(14)
C8B 0.0211(18) 0.0245(19) 0.0261(18) 0.0032(15) -0.0005(14) 0.0074(15)
C9B 0.0186(16) 0.0170(16) 0.0206(16) 0.0059(13) 0.0001(13) 0.0068(14)
O10B 0.0345(14) 0.0351(15) 0.0297(13) -0.0103(11) -0.0090(11) 0.0239(13)
C10B 0.0298(19) 0.0279(19) 0.0215(17) -0.0023(14) -0.0056(14) 0.0175(16)
C11B 0.0201(18) 0.033(2) 0.0318(19) -0.0030(16) -0.0022(15) 0.0162(16)
O12B 0.0242(14) 0.0307(15) 0.0523(17) -0.0109(13) -0.0156(13) 0.0114(12)
C12B 0.0203(18) 0.0267(19) 0.0290(18) -0.0029(15) -0.0072(14) 0.0112(15)
C13B 0.0241(18) 0.0178(16) 0.0178(15) 0.0017(13) -0.0010(13) 0.0098(14)
C14B 0.0191(16) 0.0151(16) 0.0202(16) 0.0046(12) 0.0012(13) 0.0067(14)
C15B 0.0210(17) 0.0211(17) 0.0151(15) 0.0028(13) 0.0010(13) 0.0094(14)
C16B 0.0230(18) 0.0221(18) 0.0218(17) 0.0058(14) 0.0056(14) 0.0027(15)
C17B 0.0229(18) 0.0192(17) 0.0170(15) -0.0006(13) 0.0004(13) 0.0086(14)
O18B 0.0183(13) 0.0273(14) 0.0535(17) 0.0008(13) -0.0068(12) 0.0070(11)
C18B 0.0259(19) 0.0237(19) 0.0305(19) 0.0052(15) 0.0022(15) 0.0122(16)
C19B 0.0216(18) 0.0191(18) 0.039(2) 0.0050(15) -0.0022(16) 0.0047(15)
O20B 0.0367(16) 0.0163(13) 0.0438(16) 0.0058(11) -0.0055(13) 0.0052(12)
C20B 0.027(2) 0.0212(18) 0.0289(19) 0.0042(15) -0.0009(15) 0.0041(16)
C21B 0.0226(18) 0.0218(17) 0.0156(15) 0.0024(13) 0.0000(13) 0.0091(15)
C22B 0.0191(17) 0.0194(17) 0.0179(15) -0.0009(13) 0.0021(13) 0.0053(14)
C23B 0.0245(18) 0.0202(17) 0.0183(16) -0.0005(13) -0.0005(13) 0.0108(15)
C24B 0.034(2) 0.031(2) 0.0224(17) 0.0012(15) 0.0053(15) 0.0164(17)
C25B 0.0283(19) 0.0230(18) 0.0183(16) 0.0017(13) 0.0024(14) 0.0156(16)
O26B 0.0427(17) 0.0220(14) 0.0253(13) 0.0029(11) 0.0003(12) -0.0002(12)
C26B 0.033(2) 0.0224(18) 0.0258(18) 0.0024(15) 0.0062(16) 0.0107(16)
C27B 0.042(2) 0.0239(19) 0.0208(18) 0.0065(15) 0.0048(16) 0.0087(18)
O28B 0.062(2) 0.0249(14) 0.0154(12) 0.0022(11) 0.0020(12) 0.0116(14)
C28B 0.036(2) 0.0269(19) 0.0181(16) 0.0061(14) 0.0013(15) 0.0163(17)
C29B 0.0247(18) 0.0196(17) 0.0194(16) 0.0011(13) 0.0005(13) 0.0147(15)
C30B 0.0202(17) 0.0253(18) 0.0187(16) 0.0065(13) 0.0057(13) 0.0129(15)
C31B 0.0229(17) 0.0232(17) 0.0179(15) 0.0005(13) -0.0005(13) 0.0131(15)
C32B 0.0211(18) 0.031(2) 0.0276(18) -0.0009(15) 0.0005(14) 0.0140(16)
C1C 0.0210(17) 0.0262(18) 0.0229(16) 0.0011(14) 0.0054(13) 0.0142(15)
O2C 0.0242(13) 0.0352(15) 0.0257(13) 0.0054(11) -0.0041(10) 0.0102(12)
C2C 0.0222(17) 0.0302(19) 0.0221(17) -0.0010(14) -0.0029(13) 0.0155(16)
C3C 0.0242(18) 0.0199(17) 0.0309(18) -0.0039(14) -0.0090(15) 0.0102(15)
O4C 0.0321(14) 0.0228(13) 0.0395(15) 0.0011(11) -0.0054(12) 0.0133(12)
C4C 0.0263(18) 0.0207(17) 0.0276(18) -0.0012(14) -0.0006(14) 0.0143(15)
C5C 0.0195(16) 0.0257(18) 0.0185(15) -0.0029(13) 0.0026(13) 0.0153(14)
C6C 0.0187(16) 0.0260(18) 0.0182(15) 0.0005(13) 0.0025(13) 0.0104(14)
C7C 0.0202(17) 0.0197(16) 0.0215(16) -0.0012(13) 0.0017(13) 0.0108(14)
C8C 0.0252(18) 0.032(2) 0.0263(17) -0.0072(15) -0.0017(14) 0.0166(16)
C9C 0.0226(17) 0.0252(18) 0.0183(15) 0.0037(13) 0.0033(13) 0.0158(15)
O10C 0.0274(15) 0.0207(14) 0.074(2) 0.0120(14) 0.0053(14) 0.0113(12)
C10C 0.0222(18) 0.0246(18) 0.037(2) 0.0064(15) 0.0038(15) 0.0139(16)
C11C 0.035(2) 0.027(2) 0.058(3) 0.0101(19) 0.0124(19) 0.0209(18)
O12C 0.0468(18) 0.0435(19) 0.083(2) 0.0284(17) 0.0357(18) 0.0355(16)
C12C 0.030(2) 0.034(2) 0.038(2) 0.0072(17) 0.0077(16) 0.0237(18)
C13C 0.0214(17) 0.0274(18) 0.0212(16) 0.0061(14) 0.0030(13) 0.0136(15)
C14C 0.0217(17) 0.0203(16) 0.0172(15) -0.0001(13) 0.0005(13) 0.0106(14)
C15C 0.0179(16) 0.0282(18) 0.0197(16) 0.0032(14) 0.0012(13) 0.0114(15)
C16C 0.0224(18) 0.037(2) 0.0232(17) -0.0032(15) -0.0025(14) 0.0137(17)
C17C 0.0182(16) 0.0246(18) 0.0209(16) -0.0009(14) -0.0017(13) 0.0069(14)
O18C 0.0490(17) 0.0473(17) 0.0266(14) 0.0056(12) 0.0065(13) 0.0356(15)
C18C 0.0241(18) 0.033(2) 0.0262(18) 0.0037(15) 0.0028(15) 0.0152(16)
C19C 0.037(2) 0.041(2) 0.0246(18) 0.0009(16) 0.0069(16) 0.0234(19)
O20C 0.0395(16) 0.0553(19) 0.0239(13) 0.0113(13) 0.0081(12) 0.0283(15)
C20C 0.0266(19) 0.038(2) 0.0218(17) 0.0037(15) 0.0017(15) 0.0147(17)
C21C 0.0143(16) 0.0254(18) 0.0297(18) 0.0049(15) -0.0003(14) 0.0054(14)
C22C 0.0184(17) 0.0266(18) 0.0242(17) -0.0009(14) -0.0008(13) 0.0096(15)
C23C 0.0222(18) 0.0267(19) 0.0246(17) 0.0079(14) 0.0017(14) 0.0083(15)
C24C 0.025(2) 0.029(2) 0.045(2) 0.0033(17) -0.0015(17) 0.0094(17)
C25C 0.0198(17) 0.0308(19) 0.0227(17) 0.0074(14) 0.0007(13) 0.0133(15)
O26C 0.0316(16) 0.082(2) 0.0293(14) -0.0069(15) 0.0022(12) 0.0268(17)
C26C 0.026(2) 0.058(3) 0.0211(17) 0.0033(17) 0.0035(15) 0.0204(19)
C27C 0.032(2) 0.069(3) 0.0219(19) -0.0073(19) -0.0024(16) 0.020(2)
O28C 0.0184(15) 0.101(3) 0.0278(15) 0.0010(16) -0.0006(12) 0.0139(16)
C28C 0.0185(19) 0.060(3) 0.029(2) 0.0053(19) -0.0006(15) 0.0134(19)
C29C 0.0228(18) 0.031(2) 0.0226(17) 0.0062(15) 0.0034(14) 0.0119(16)
C30C 0.0268(18) 0.0224(18) 0.0223(16) 0.0036(14) -0.0003(14) 0.0105(15)
C31C 0.0223(18) 0.0309(19) 0.0248(17) 0.0067(15) 0.0027(14) 0.0149(16)
C32C 0.033(2) 0.0257(19) 0.041(2) 0.0044(16) 0.0024(17) 0.0161(18)
O1G 0.045(5) 0.185(12) 0.086(7) 0.048(7) -0.007(5) 0.033(6)
C1G 0.140(15) 0.096(11) 0.124(13) 0.033(10) 0.046(12) 0.067(11)
C2G 0.146(14) 0.094(10) 0.090(10) 0.025(8) 0.039(10) 0.082(11)
C3G 0.19(2) 0.168(18) 0.151(18) -0.056(15) -0.086(16) 0.121(17)
C4G 0.132(13) 0.112(11) 0.051(7) -0.028(7) -0.012(7) 0.078(10)
O1E 0.044(2) 0.088(3) 0.075(2) -0.008(2) -0.0116(18) 0.038(2)
C1E 0.032(2) 0.051(3) 0.073(3) 0.012(2) 0.006(2) 0.023(2)
C2E 0.037(2) 0.050(3) 0.066(3) 0.013(2) 0.008(2) 0.028(2)
C3E 0.071(4) 0.065(3) 0.069(3) 0.029(3) 0.020(3) 0.053(3)
C4E 0.105(5) 0.065(4) 0.073(4) 0.006(3) 0.002(4) 0.065(4)
O1W 0.0260(15) 0.0260(15) 0.046(3) 0.000 0.000 0.0130(7)
O5W 0.067(3) 0.076(3) 0.047(2) 0.0265(19) -0.0247(19) -0.013(2)
O9W 0.222(11) 0.222(11) 0.121(10) 0.000 0.000 0.111(5)
O2W 0.056(3) 0.056(3) 0.111(6) 0.000 0.000 0.0282(13)
O4W 0.053(2) 0.178(5) 0.0409(19) -0.024(2) -0.0061(17) 0.069(3)
O6W 0.115(4) 0.091(3) 0.070(3) 0.006(2) 0.021(3) 0.067(3)
O8W 0.226(9) 0.226(9) 0.053(5) 0.000 0.000 0.113(5)
O3W 0.0412(19) 0.059(2) 0.0392(17) 0.0198(16) -0.0093(14) -0.0078(16)
O1F 0.058(5) 0.057(5) 0.048(5) -0.011(4) -0.002(4) 0.035(4)
C1F 0.050(7) 0.055(7) 0.062(7) 0.010(5) -0.011(5) 0.036(6)
C2F 0.038(6) 0.048(6) 0.058(6) -0.001(5) -0.013(5) 0.024(5)
C3F 0.059(7) 0.051(7) 0.065(7) 0.017(5) -0.003(5) 0.041(6)
C4F 0.092(11) 0.053(8) 0.087(8) -0.002(6) -0.016(7) 0.054(8)
O1FB 0.109(8) 0.075(7) 0.138(9) -0.016(7) 0.025(7) 0.024(6)
C1FB 0.135(13) 0.092(12) 0.136(12) 0.007(10) 0.014(10) 0.032(10)
C2FB 0.125(13) 0.093(9) 0.106(10) 0.030(8) 0.010(9) 0.062(10)
C3FB 0.133(12) 0.115(10) 0.101(9) 0.037(7) -0.001(8) 0.057(9)
C4FB 0.19(2) 0.139(15) 0.106(9) 0.036(9) -0.016(10) 0.110(15)
O7WA 0.044(3) 0.044(3) 0.100(7) 0.000 0.000 0.0222(16)
O7WB 0.006(5) 0.006(5) 0.057(11) 0.000 0.000 0.003(2)
O1H 0.295(18) 0.49(3) 0.60(4) -0.03(3) -0.03(2) 0.23(2)
C1H 0.138(10) 0.206(14) 0.258(17) 0.033(12) -0.005(11) 0.042(9)
C2H 0.182(10) 0.159(9) 0.100(7) -0.028(7) -0.011(7) 0.039(8)
C3H 0.179(9) 0.160(9) 0.070(5) -0.017(6) -0.005(6) 0.029(8)
C4H 0.128(7) 0.111(7) 0.119(7) -0.009(6) -0.012(6) 0.048(6)

loop_
_atom_type_symbol
_atom_type_description
_atom_type_scat_dispersion_real
_atom_type_scat_dispersion_imag
_atom_type_scat_source
C C 0.0033 0.0016 'International Tables Vol C Tables 4.2.6.8 and 6.1.1.4'
H H 0.0000 0.0000 'International Tables Vol C Tables 4.2.6.8 and 6.1.1.4'
O O 0.0106 0.0060 'International Tables Vol C Tables 4.2.6.8 and 6.1.1.4'

loop_
_geom_angle_atom_site_label_1
_geom_angle_atom_site_label_2
_geom_angle_atom_site_label_3
_geom_angle
C2A C1A C31A 121.7(3)
C6A C1A C2A 117.2(3)
C6A C1A C31A 120.9(3)
C2A O2A H2A 109.5
O2A C2A C1A 117.8(3)
C3A C2A C1A 121.0(3)
C3A C2A O2A 121.1(3)
C2A C3A C4A 119.7(3)
C4A O4A H4A 109.5
C3A C4A O4A 116.8(3)
C5A C4A C3A 122.1(3)
C5A C4A O4A 121.2(3)
C4A C5A C6A 116.2(3)
C4A C5A C7A 123.1(3)
C6A C5A C7A 120.6(3)
C1A C6A C5A 123.7(3)
C1A C6A H6A 118.2
C5A C6A H6A 118.2
C5A C7A H7A 107.0
C8A C7A C5A 111.0(3)
C8A C7A H7A 107.0
C9A C7A C5A 112.1(3)
C9A C7A H7A 107.0
C9A C7A C8A 112.4(3)
C7A C8A H8AA 109.5
C7A C8A H8AB 109.5
C7A C8A H8AC 109.5
H8AA C8A H8AB 109.5
H8AA C8A H8AC 109.5
H8AB C8A H8AC 109.5
C10A C9A C7A 120.4(3)
C14A C9A C7A 123.2(3)
C14A C9A C10A 116.4(3)
C10A O10A H10A 109.5
O10A C10A C9A 117.5(3)
C11A C10A C9A 121.9(3)
C11A C10A O10A 120.6(3)
C10A C11A H11A 119.8
C10A C11A C12A 120.4(3)
C12A C11A H11A 119.8
C12A O12A H12A 109.5
C11A C12A C13A 120.5(3)
O12A C12A C11A 118.9(3)
O12A C12A C13A 120.6(3)
C12A C13A C15A 121.1(3)
C14A C13A C12A 117.5(3)
C14A C13A C15A 121.4(3)
C9A C14A H14A 118.3
C13A C14A C9A 123.4(3)
C13A C14A H14A 118.3
C13A C15A H15A 107.1
C13A C15A C16A 113.0(3)
C16A C15A H15A 107.1
C17A C15A C13A 110.4(3)
C17A C15A H15A 107.1
C17A C15A C16A 111.8(3)
C15A C16A H16J 109.5
C15A C16A H16K 109.5
C15A C16A H16L 109.5
H16J C16A H16K 109.5
H16J C16A H16L 109.5
H16K C16A H16L 109.5
C18A C17A C15A 121.4(3)
C22A C17A C15A 122.0(3)
C22A C17A C18A 116.6(3)
C18A O18A H18A 109.5
C17A C18A C19A 121.2(3)
O18A C18A C17A 119.1(3)
O18A C18A C19A 119.7(3)
C18A C19A H19A 120.2
C20A C19A C18A 119.7(3)
C20A C19A H19A 120.2
C20A O20A H20A 109.5
C19A C20A O20A 119.4(3)
C19A C20A C21A 121.7(3)
O20A C20A C21A 118.9(3)
C20A C21A C22A 116.2(3)
C20A C21A C23A 122.4(3)
C22A C21A C23A 121.5(3)
C17A C22A C21A 124.5(3)
C17A C22A H22A 117.7
C21A C22A H22A 117.7
C21A C23A H23A 106.8
C21A C23A C24A 111.3(3)
C24A C23A H23A 106.8
C25A C23A C21A 110.4(3)
C25A C23A H23A 106.8
C25A C23A C24A 114.4(3)
C23A C24A H24J 109.5
C23A C24A H24K 109.5
C23A C24A H24L 109.5
H24J C24A H24K 109.5
H24J C24A H24L 109.5
H24K C24A H24L 109.5
C26A C25A C23A 120.8(3)
C26A C25A C30A 116.4(3)
C30A C25A C23A 122.8(3)
C26A O26A H26A 109.5
C25A C26A C27A 122.4(4)
O26A C26A C25A 120.4(4)
O26A C26A C27A 117.1(4)
C26A C27A H27A 120.6
C28A C27A C26A 118.9(4)
C28A C27A H27A 120.6
C28A O28A H28A 109.5
C27A C28A C29A 121.7(4)
O28A C28A C27A 116.3(4)
O28A C28A C29A 122.0(4)
C28A C29A C30A 117.0(3)
C28A C29A C31A 121.3(3)
C30A C29A C31A 121.6(3)
C25A C30A C29A 123.5(3)
C25A C30A H30A 118.2
C29A C30A H30A 118.2
C1A C31A C29A 109.6(3)
C1A C31A H31A 107.3
C1A C31A C32A 112.0(3)
C29A C31A H31A 107.3
C32A C31A C29A 113.0(3)
C32A C31A H31A 107.3
C31A C32A H32J 109.5
C31A C32A H32K 109.5
C31A C32A H32L 109.5
H32J C32A H32K 109.5
H32J C32A H32L 109.5
H32K C32A H32L 109.5
C2D C1D C6D 117.2(3)
C2D C1D C31D 121.2(3)
C6D C1D C31D 121.6(3)
C2D O2D H2D 109.5
O2D C2D C1D 117.6(3)
O2D C2D C3D 120.9(4)
C3D C2D C1D 121.5(4)
C2D C3D H3D 120.7
C2D C3D C4D 118.5(4)
C4D C3D H3D 120.7
C4D O4D H4D 109.5
O4D C4D C3D 118.8(4)
O4D C4D C5D 118.7(4)
C5D C4D C3D 122.5(4)
C4D C5D C6D 116.4(3)
C4D C5D C7D 121.3(4)
C6D C5D C7D 122.2(3)
C1D C6D H6D 118.1
C5D C6D C1D 123.8(3)
C5D C6D H6D 118.1
C5D C7D H7D 106.8
C8D C7D C5D 112.0(3)
C8D C7D H7D 106.8
C9D C7D C5D 111.0(3)
C9D C7D H7D 106.8
C9D C7D C8D 113.1(3)
C7D C8D H8DA 109.5
C7D C8D H8DB 109.5
C7D C8D H8DC 109.5
H8DA C8D H8DB 109.5
H8DA C8D H8DC 109.5
H8DB C8D H8DC 109.5
C10D C9D C7D 122.1(4)
C10D C9D C14D 116.0(4)
C14D C9D C7D 121.8(4)
C10D O10D H10D 109.5
C9D C10D O10D 121.2(4)
C11D C10D C9D 123.1(4)
C11D C10D O10D 115.7(4)
C10D C11D H11D 120.9
C10D C11D C12D 118.2(4)
C12D C11D H11D 120.9
C12D O12D H12D 109.5
O12D C12D C11D 116.4(4)
O12D C12D C13D 122.1(4)
C13D C12D C11D 121.6(4)
C12D C13D C15D 120.6(4)
C14D C13D C12D 116.9(4)
C14D C13D C15D 122.5(3)
C9D C14D H14D 117.9
C13D C14D C9D 124.3(4)
C13D C14D H14D 117.9
C13D C15D H15D 107.0
C13D C15D C16D 112.7(3)
C16D C15D H15D 107.0
C17D C15D C13D 111.6(3)
C17D C15D H15D 107.0
C17D C15D C16D 111.3(3)
C15D C16D H16A 109.5
C15D C16D H16B 109.5
C15D C16D H16C 109.5
H16A C16D H16B 109.5
H16A C16D H16C 109.5
H16B C16D H16C 109.5
C18D C17D C15D 120.9(3)
C18D C17D C22D 117.3(3)
C22D C17D C15D 121.8(3)
C18D O18D H18D 109.5
C17D C18D O18D 118.5(3)
C17D C18D C19D 121.5(3)
O18D C18D C19D 120.0(3)
C18D C19D H19D 120.5
C20D C19D C18D 119.1(3)
C20D C19D H19D 120.5
C20D O20D H20D 109.5
C19D C20D O20D 117.0(3)
C19D C20D C21D 121.9(3)
O20D C20D C21D 121.1(3)
C20D C21D C23D 122.9(3)
C22D C21D C20D 116.7(3)
C22D C21D C23D 120.4(3)
C17D C22D H22D 118.3
C21D C22D C17D 123.5(3)
C21D C22D H22D 118.3
C21D C23D H23D 106.7
C21D C23D C24D 111.1(3)
C24D C23D H23D 106.7
C25D C23D C21D 112.3(3)
C25D C23D H23D 106.7
C25D C23D C24D 112.9(3)
C23D C24D H24A 109.5
C23D C24D H24B 109.5
C23D C24D H24C 109.5
H24A C24D H24B 109.5
H24A C24D H24C 109.5
H24B C24D H24C 109.5
C26D C25D C23D 119.7(3)
C30D C25D C23D 123.7(3)
C30D C25D C26D 116.5(3)
C26D O26D H26D 109.5
O26D C26D C25D 117.9(3)
O26D C26D C27D 120.6(3)
C27D C26D C25D 121.5(3)
C26D C27D H27D 120.0
C26D C27D C28D 119.9(3)
C28D C27D H27D 120.0
C28D O28D H28D 109.5
C27D C28D C29D 121.5(3)
O28D C28D C27D 115.4(3)
O28D C28D C29D 123.1(3)
C28D C29D C30D 116.3(3)
C28D C29D C31D 121.0(3)
C30D C29D C31D 122.6(3)
C25D C30D C29D 124.2(3)
C25D C30D H30D 117.9
C29D C30D H30D 117.9
C1D C31D C29D 110.2(3)
C1D C31D H31D 106.6
C1D C31D C32D 112.9(3)
C29D C31D H31D 106.6
C32D C31D C29D 113.3(3)
C32D C31D H31D 106.6
C31D C32D H32A 109.5
C31D C32D H32B 109.5
C31D C32D H32C 109.5
H32A C32D H32B 109.5
H32A C32D H32C 109.5
H32B C32D H32C 109.5
C2B C1B C31B 121.3(3)
C6B C1B C2B 116.1(3)
C6B C1B C31B 122.6(3)
C2B O2B H2B 109.5
O2B C2B C1B 118.1(3)
O2B C2B C3B 120.3(3)
C3B C2B C1B 121.6(3)
C2B C3B H3B 120.2
C2B C3B C4B 119.5(3)
C4B C3B H3B 120.2
C4B O4B H4B 109.5
C3B C4B C5B 120.8(3)
O4B C4B C3B 116.8(3)
O4B C4B C5B 122.3(3)
C4B C5B C7B 121.3(3)
C6B C5B C4B 117.2(3)
C6B C5B C7B 121.4(3)
C1B C6B H6B 117.7
C5B C6B C1B 124.6(3)
C5B C6B H6B 117.7
C5B C7B H7B 106.9
C8B C7B C5B 111.5(3)
C8B C7B H7B 106.9
C9B C7B C5B 109.6(3)
C9B C7B H7B 106.9
C9B C7B C8B 114.6(3)
C7B C8B H8BA 109.5
C7B C8B H8BB 109.5
C7B C8B H8BC 109.5
H8BA C8B H8BB 109.5
H8BA C8B H8BC 109.5
H8BB C8B H8BC 109.5
C10B C9B C7B 120.5(3)
C10B C9B C14B 116.9(3)
C14B C9B C7B 122.6(3)
C10B O10B H10B 109.5
C9B C10B O10B 118.2(3)
C9B C10B C11B 121.4(3)
O10B C10B C11B 120.3(3)
C10B C11B H11B 120.3
C12B C11B C10B 119.3(3)
C12B C11B H11B 120.3
C12B O12B H12B 109.5
C11B C12B O12B 117.0(3)
C11B C12B C13B 122.4(3)
O12B C12B C13B 120.6(3)
C12B C13B C15B 120.7(3)
C14B C13B C12B 116.4(3)
C14B C13B C15B 123.0(3)
C9B C14B H14B 118.2
C13B C14B C9B 123.5(3)
C13B C14B H14B 118.2
C13B C15B H15B 106.6
C13B C15B C16B 112.3(3)
C16B C15B H15B 106.6
C17B C15B C13B 112.4(3)
C17B C15B H15B 106.6
C17B C15B C16B 111.8(3)
C15B C16B H16D 109.5
C15B C16B H16E 109.5
C15B C16B H16F 109.5
H16D C16B H16E 109.5
H16D C16B H16F 109.5
H16E C16B H16F 109.5
C18B C17B C15B 120.8(3)
C22B C17B C15B 121.6(3)
C22B C17B C18B 117.6(3)
C18B O18B H18B 109.5
O18B C18B C17B 119.8(3)
O18B C18B C19B 119.6(3)
C19B C18B C17B 120.6(3)
C18B C19B H19B 119.8
C18B C19B C20B 120.5(3)
C20B C19B H19B 119.8
C20B O20B H20B 109.5
C19B C20B C21B 120.9(3)
O20B C20B C19B 119.3(3)
O20B C20B C21B 119.8(3)
C20B C21B C23B 120.9(3)
C22B C21B C20B 117.1(3)
C22B C21B C23B 121.9(3)
C17B C22B C21B 123.2(3)
C17B C22B H22B 118.4
C21B C22B H22B 118.4
C21B C23B H23B 106.6
C24B C23B C21B 112.7(3)
C24B C23B H23B 106.6
C25B C23B C21B 110.1(3)
C25B C23B H23B 106.6
C25B C23B C24B 113.6(3)
C23B C24B H24D 109.5
C23B C24B H24E 109.5
C23B C24B H24F 109.5
H24D C24B H24E 109.5
H24D C24B H24F 109.5
H24E C24B H24F 109.5
C26B C25B C23B 120.1(3)
C30B C25B C23B 123.3(3)
C30B C25B C26B 116.5(3)
C26B O26B H26B 109.5
O26B C26B C25B 120.6(3)
O26B C26B C27B 118.4(3)
C27B C26B C25B 121.0(4)
C26B C27B H27B 120.1
C28B C27B C26B 119.8(3)
C28B C27B H27B 120.1
C28B O28B H28B 109.5
C27B C28B C29B 121.8(3)
O28B C28B C27B 116.2(3)
O28B C28B C29B 122.1(3)
C28B C29B C30B 116.3(3)
C28B C29B C31B 120.1(3)
C30B C29B C31B 123.6(3)
C25B C30B C29B 124.5(3)
C25B C30B H30B 117.7
C29B C30B H30B 117.7
C1B C31B H31B 106.6
C1B C31B C32B 112.1(3)
C29B C31B C1B 111.5(3)
C29B C31B H31B 106.6
C29B C31B C32B 113.0(3)
C32B C31B H31B 106.6
C31B C32B H32D 109.5
C31B C32B H32E 109.5
C31B C32B H32F 109.5
H32D C32B H32E 109.5
H32D C32B H32F 109.5
H32E C32B H32F 109.5
C2C C1C C6C 116.5(3)
C2C C1C C31C 121.9(3)
C6C C1C C31C 121.5(3)
C2C O2C H2C 109.5
O2C C2C C1C 118.3(3)
O2C C2C C3C 120.0(3)
C3C C2C C1C 121.7(3)
C2C C3C H3C 120.2
C2C C3C C4C 119.6(3)
C4C C3C H3C 120.2
C4C O4C H4C 109.5
O4C C4C C3C 117.8(3)
O4C C4C C5C 120.9(3)
C5C C4C C3C 121.3(3)
C4C C5C C6C 117.6(3)
C4C C5C C7C 121.1(3)
C6C C5C C7C 121.3(3)
C1C C6C H6C 118.3
C5C C6C C1C 123.3(3)
C5C C6C H6C 118.3
C5C C7C H7C 106.7
C5C C7C C8C 112.2(3)
C8C C7C H7C 106.7
C9C C7C C5C 112.4(3)
C9C C7C H7C 106.7
C9C C7C C8C 111.6(3)
C7C C8C H8CA 109.5
C7C C8C H8CB 109.5
C7C C8C H8CC 109.5
H8CA C8C H8CB 109.5
H8CA C8C H8CC 109.5
H8CB C8C H8CC 109.5
C10C C9C C7C 121.1(3)
C10C C9C C14C 116.9(3)
C14C C9C C7C 122.1(3)
C10C O10C H10C 109.5
C9C C10C C11C 121.5(3)
O10C C10C C9C 120.5(3)
O10C C10C C11C 118.0(3)
C10C C11C H11C 120.5
C12C C11C C10C 118.9(4)
C12C C11C H11C 120.5
C12C O12C H12C 109.5
C11C C12C O12C 118.3(4)
C11C C12C C13C 122.4(3)
C13C C12C O12C 119.3(3)
C12C C13C C14C 116.6(3)
C12C C13C C15C 121.6(3)
C14C C13C C15C 121.7(3)
C9C C14C C13C 123.6(3)
C9C C14C H14C 118.2
C13C C14C H14C 118.2
C13C C15C H15C 106.4
C13C C15C C16C 113.4(3)
C13C C15C C17C 111.0(3)
C16C C15C H15C 106.4
C17C C15C H15C 106.4
C17C C15C C16C 112.6(3)
C15C C16C H16G 109.5
C15C C16C H16H 109.5
C15C C16C H16I 109.5
H16G C16C H16H 109.5
H16G C16C H16I 109.5
H16H C16C H16I 109.5
C18C C17C C15C 121.2(3)
C22C C17C C15C 121.3(3)
C22C C17C C18C 117.3(3)
C18C O18C H18C 109.5
O18C C18C C17C 120.4(3)
C19C C18C C17C 121.7(3)
C19C C18C O18C 118.0(3)
C18C C19C H19C 120.2
C18C C19C C20C 119.6(3)
C20C C19C H19C 120.2
C20C O20C H20C 109.5
C19C C20C C21C 121.1(3)
O20C C20C C19C 116.9(3)
O20C C20C C21C 122.0(3)
C20C C21C C23C 120.5(3)
C22C C21C C20C 116.9(3)
C22C C21C C23C 122.6(3)
C17C C22C C21C 123.4(3)
C17C C22C H22C 118.3
C21C C22C H22C 118.3
C21C C23C H23C 106.6
C21C C23C C24C 111.8(3)
C24C C23C H23C 106.6
C25C C23C C21C 111.9(3)
C25C C23C H23C 106.6
C25C C23C C24C 112.8(3)
C23C C24C H24G 109.5
C23C C24C H24H 109.5
C23C C24C H24I 109.5
H24G C24C H24H 109.5
H24G C24C H24I 109.5
H24H C24C H24I 109.5
C26C C25C C23C 120.5(3)
C30C C25C C23C 123.1(3)
C30C C25C C26C 116.4(3)
C26C O26C H26C 109.5
O26C C26C C25C 119.6(3)
O26C C26C C27C 119.7(4)
C27C C26C C25C 120.7(3)
C26C C27C H27C 120.0
C28C C27C C26C 119.9(4)
C28C C27C H27C 120.0
C28C O28C H28C 109.5
C27C C28C C29C 121.7(4)
O28C C28C C27C 117.0(4)
O28C C28C C29C 121.3(4)
C28C C29C C31C 121.2(3)
C30C C29C C28C 116.8(3)
C30C C29C C31C 121.9(3)
C25C C30C H30C 117.8
C29C C30C C25C 124.4(3)
C29C C30C H30C 117.8
C1C C31C C29C 109.8(3)
C1C C31C H31C 107.1
C1C C31C C32C 112.1(3)
C29C C31C H31C 107.1
C32C C31C C29C 113.3(3)
C32C C31C H31C 107.1
C31C C32C H32G 109.5
C31C C32C H32H 109.5
C31C C32C H32I 109.5
H32G C32C H32H 109.5
H32G C32C H32I 109.5
H32H C32C H32I 109.5
C1G O1G H1G 109.5
O1G C1G H1GA 107.2
O1G C1G H1GB 107.2
O1G C1G C2G 120.6(14)
H1GA C1G H1GB 106.8
C2G C1G H1GA 107.2
C2G C1G H1GB 107.2
C1G C2G H2GA 108.7
C1G C2G H2GB 108.6
C1G C2G C3G 114.5(14)
H2GA C2G H2GB 107.6
C3G C2G H2GA 108.7
C3G C2G H2GB 108.6
C2G C3G H3GA 109.4
C2G C3G H3GB 109.4
H3GA C3G H3GB 108.0
C4G C3G C2G 111.3(15)
C4G C3G H3GA 109.4
C4G C3G H3GB 109.4
C3G C4G H4GA 109.5
C3G C4G H4GB 109.5
C3G C4G H4GC 109.5
H4GA C4G H4GB 109.5
H4GA C4G H4GC 109.5
H4GB C4G H4GC 109.5
C1E O1E H1E 109.5
O1E C1E H1EA 109.6
O1E C1E H1EB 109.6
O1E C1E C2E 110.4(4)
H1EA C1E H1EB 108.1
C2E C1E H1EA 109.6
C2E C1E H1EB 109.6
C1E C2E H2EA 109.1
C1E C2E H2EB 109.1
C1E C2E C3E 112.5(4)
H2EA C2E H2EB 107.8
C3E C2E H2EA 109.1
C3E C2E H2EB 109.1
C2E C3E H3EA 109.0
C2E C3E H3EB 109.0
H3EA C3E H3EB 107.8
C4E C3E C2E 112.9(5)
C4E C3E H3EA 109.0
C4E C3E H3EB 109.0
C3E C4E H4EA 109.5
C3E C4E H4EB 109.5
C3E C4E H4EC 109.5
H4EA C4E H4EB 109.5
H4EA C4E H4EC 109.5
H4EB C4E H4EC 109.5
C1F O1F H1F 109.5
O1F C1F H1FA 108.4
O1F C1F H1FB 108.4
O1F C1F C2F 115.7(12)
H1FA C1F H1FB 107.4
C2F C1F H1FA 108.4
C2F C1F H1FB 108.4
C1F C2F H2FA 109.7
C1F C2F H2FB 109.7
C1F C2F C3F 109.8(11)
H2FA C2F H2FB 108.2
C3F C2F H2FA 109.7
C3F C2F H2FB 109.7
C2F C3F H3FA 108.7
C2F C3F H3FB 108.7
H3FA C3F H3FB 107.6
C4F C3F C2F 114.2(11)
C4F C3F H3FA 108.7
C4F C3F H3FB 108.7
C3F C4F H4FA 109.5
C3F C4F H4FB 109.5
C3F C4F H4FC 109.5
H4FA C4F H4FB 109.5
H4FA C4F H4FC 109.5
H4FB C4F H4FC 109.5
O1FB C1FB H1FC 108.2
O1FB C1FB H1FD 108.2
H1FC C1FB H1FD 107.3
C2FB C1FB O1FB 116.4(18)
C2FB C1FB H1FC 108.2
C2FB C1FB H1FD 108.2
C1FB C2FB H2FC 107.8
C1FB C2FB H2FD 107.8
C1FB C2FB C3FB 118.2(17)
H2FC C2FB H2FD 107.1
C3FB C2FB H2FC 107.8
C3FB C2FB H2FD 107.8
C2FB C3FB H3FC 107.1
C2FB C3FB H3FD 107.1
H3FC C3FB H3FD 106.8
C4FB C3FB C2FB 120.9(16)
C4FB C3FB H3FC 107.1
C4FB C3FB H3FD 107.1
C3FB C4FB H4FD 109.5
C3FB C4FB H4FE 109.5
C3FB C4FB H4FF 109.5
H4FD C4FB H4FE 109.5
H4FD C4FB H4FF 109.5
H4FE C4FB H4FF 109.5
O1H C1H H1HA 105.7
O1H C1H H1HB 106.1
O1H C1H C2H 125.8(19)
H1HA C1H H1HB 106.2
C2H C1H H1HA 105.9
C2H C1H H1HB 105.9
C1H C2H H2HA 107.4
C1H C2H H2HB 107.4
C1H C2H C3H 119.6(14)
H2HA C2H H2HB 106.9
C3H C2H H2HA 107.4
C3H C2H H2HB 107.4
C2H C3H H3HA 109.3
C2H C3H H3HB 109.3
C2H C3H C4H 111.7(12)
H3HA C3H H3HB 107.9
C4H C3H H3HA 109.3
C4H C3H H3HB 109.3
C3H C4H H4HA 109.5
C3H C4H H4HB 109.5
C3H C4H H4HC 109.5
H4HA C4H H4HB 109.5
H4HA C4H H4HC 109.5
H4HB C4H H4HC 109.5

loop_
_geom_bond_atom_site_label_1
_geom_bond_atom_site_label_2
_geom_bond_distance
C1A C2A 1.397(5)
C1A C6A 1.389(5)
C1A C31A 1.522(5)
O2A H2A 0.8400
O2A C2A 1.386(4)
C2A C3A 1.385(5)
C3A C4A 1.389(5)
O4A H4A 0.8400
O4A C4A 1.393(4)
C4A C5A 1.386(5)
C5A C6A 1.409(5)
C5A C7A 1.538(5)
C6A H6A 0.9500
C7A H7A 1.0000
C7A C8A 1.537(5)
C7A C9A 1.522(5)
C8A H8AA 0.9800
C8A H8AB 0.9800
C8A H8AC 0.9800
C9A C10A 1.404(5)
C9A C14A 1.400(5)
O10A H10A 0.8400
O10A C10A 1.385(4)
C10A C11A 1.369(5)
C11A H11A 0.9500
C11A C12A 1.393(5)
O12A H12A 0.8400
O12A C12A 1.384(4)
C12A C13A 1.399(5)
C13A C14A 1.397(5)
C13A C15A 1.531(5)
C14A H14A 0.9500
C15A H15A 1.0000
C15A C16A 1.541(5)
C15A C17A 1.523(5)
C16A H16J 0.9800
C16A H16K 0.9800
C16A H16L 0.9800
C17A C18A 1.391(5)
C17A C22A 1.388(5)
O18A H18A 0.8400
O18A C18A 1.376(5)
C18A C19A 1.396(5)
C19A H19A 0.9500
C19A C20A 1.381(5)
O20A H20A 0.8400
O20A C20A 1.394(5)
C20A C21A 1.395(5)
C21A C22A 1.397(5)
C21A C23A 1.526(5)
C22A H22A 0.9500
C23A H23A 1.0000
C23A C24A 1.535(5)
C23A C25A 1.522(5)
C24A H24J 0.9800
C24A H24K 0.9800
C24A H24L 0.9800
C25A C26A 1.389(6)
C25A C30A 1.401(5)
O26A H26A 0.8400
O26A C26A 1.383(5)
C26A C27A 1.395(6)
C27A H27A 0.9500
C27A C28A 1.390(6)
O28A H28A 0.8400
O28A C28A 1.382(5)
C28A C29A 1.392(6)
C29A C30A 1.404(5)
C29A C31A 1.533(5)
C30A H30A 0.9500
C31A H31A 1.0000
C31A C32A 1.527(5)
C32A H32J 0.9800
C32A H32K 0.9800
C32A H32L 0.9800
C1D C2D 1.394(5)
C1D C6D 1.394(5)
C1D C31D 1.523(5)
O2D H2D 0.8400
O2D C2D 1.375(5)
C2D C3D 1.390(6)
C3D H3D 0.9500
C3D C4D 1.393(6)
O4D H4D 0.8400
O4D C4D 1.387(5)
C4D C5D 1.389(6)
C5D C6D 1.391(5)
C5D C7D 1.539(5)
C6D H6D 0.9500
C7D H7D 1.0000
C7D C8D 1.525(6)
C7D C9D 1.523(6)
C8D H8DA 0.9800
C8D H8DB 0.9800
C8D H8DC 0.9800
C9D C10D 1.386(6)
C9D C14D 1.401(5)
O10D H10D 0.8400
O10D C10D 1.402(5)
C10D C11D 1.384(7)
C11D H11D 0.9500
C11D C12D 1.406(7)
O12D H12D 0.8400
O12D C12D 1.370(5)
C12D C13D 1.396(6)
C13D C14D 1.384(5)
C13D C15D 1.528(5)
C14D H14D 0.9500
C15D H15D 1.0000
C15D C16D 1.531(6)
C15D C17D 1.526(5)
C16D H16A 0.9800
C16D H16B 0.9800
C16D H16C 0.9800
C17D C18D 1.380(5)
C17D C22D 1.409(5)
O18D H18D 0.8400
O18D C18D 1.388(5)
C18D C19D 1.398(5)
C19D H19D 0.9500
C19D C20D 1.386(5)
O20D H20D 0.8400
O20D C20D 1.386(4)
C20D C21D 1.400(5)
C21D C22D 1.385(5)
C21D C23D 1.533(5)
C22D H22D 0.9500
C23D H23D 1.0000
C23D C24D 1.547(5)
C23D C25D 1.510(5)
C24D H24A 0.9800
C24D H24B 0.9800
C24D H24C 0.9800
C25D C26D 1.398(5)
C25D C30D 1.395(5)
O26D H26D 0.8400
O26D C26D 1.382(4)
C26D C27D 1.385(6)
C27D H27D 0.9500
C27D C28D 1.388(5)
O28D H28D 0.8400
O28D C28D 1.380(5)
C28D C29D 1.397(5)
C29D C30D 1.400(5)
C29D C31D 1.535(5)
C30D H30D 0.9500
C31D H31D 1.0000
C31D C32D 1.527(5)
C32D H32A 0.9800
C32D H32B 0.9800
C32D H32C 0.9800
C1B C2B 1.405(5)
C1B C6B 1.394(5)
C1B C31B 1.532(5)
O2B H2B 0.8400
O2B C2B 1.383(4)
C2B C3B 1.383(5)
C3B H3B 0.9500
C3B C4B 1.396(5)
O4B H4B 0.8400
O4B C4B 1.388(4)
C4B C5B 1.400(5)
C5B C6B 1.374(5)
C5B C7B 1.550(5)
C6B H6B 0.9500
C7B H7B 1.0000
C7B C8B 1.533(5)
C7B C9B 1.512(5)
C8B H8BA 0.9800
C8B H8BB 0.9800
C8B H8BC 0.9800
C9B C10B 1.384(5)
C9B C14B 1.409(5)
O10B H10B 0.8400
O10B C10B 1.384(4)
C10B C11B 1.395(5)
C11B H11B 0.9500
C11B C12B 1.371(5)
O12B H12B 0.8400
O12B C12B 1.394(4)
C12B C13B 1.395(5)
C13B C14B 1.390(5)
C13B C15B 1.532(5)
C14B H14B 0.9500
C15B H15B 1.0000
C15B C16B 1.539(5)
C15B C17B 1.530(5)
C16B H16D 0.9800
C16B H16E 0.9800
C16B H16F 0.9800
C17B C18B 1.399(5)
C17B C22B 1.391(5)
O18B H18B 0.8400
O18B C18B 1.380(5)
C18B C19B 1.382(5)
C19B H19B 0.9500
C19B C20B 1.385(5)
O20B H20B 0.8400
O20B C20B 1.379(5)
C20B C21B 1.400(5)
C21B C22B 1.395(5)
C21B C23B 1.539(5)
C22B H22B 0.9500
C23B H23B 1.0000
C23B C24B 1.524(5)
C23B C25B 1.510(5)
C24B H24D 0.9800
C24B H24E 0.9800
C24B H24F 0.9800
C25B C26B 1.408(5)
C25B C30B 1.394(5)
O26B H26B 0.8400
O26B C26B 1.372(5)
C26B C27B 1.392(5)
C27B H27B 0.9500
C27B C28B 1.389(6)
O28B H28B 0.8400
O28B C28B 1.379(4)
C28B C29B 1.397(5)
C29B C30B 1.397(5)
C29B C31B 1.527(5)
C30B H30B 0.9500
C31B H31B 1.0000
C31B C32B 1.540(5)
C32B H32D 0.9800
C32B H32E 0.9800
C32B H32F 0.9800
C1C C2C 1.399(5)
C1C C6C 1.418(5)
C1C C31C 1.523(5)
O2C H2C 0.8400
O2C C2C 1.383(4)
C2C C3C 1.383(5)
C3C H3C 0.9500
C3C C4C 1.404(5)
O4C H4C 0.8400
O4C C4C 1.376(4)
C4C C5C 1.385(5)
C5C C6C 1.390(5)
C5C C7C 1.535(5)
C6C H6C 0.9500
C7C H7C 1.0000
C7C C8C 1.538(5)
C7C C9C 1.525(5)
C8C H8CA 0.9800
C8C H8CB 0.9800
C8C H8CC 0.9800
C9C C10C 1.395(5)
C9C C14C 1.395(5)
O10C H10C 0.8400
O10C C10C 1.386(5)
C10C C11C 1.402(5)
C11C H11C 0.9500
C11C C12C 1.380(6)
O12C H12C 0.8400
O12C C12C 1.389(5)
C12C C13C 1.388(5)
C13C C14C 1.404(5)
C13C C15C 1.522(5)
C14C H14C 0.9500
C15C H15C 1.0000
C15C C16C 1.537(5)
C15C C17C 1.535(5)
C16C H16G 0.9800
C16C H16H 0.9800
C16C H16I 0.9800
C17C C18C 1.398(5)
C17C C22C 1.390(5)
O18C H18C 0.8400
O18C C18C 1.388(5)
C18C C19C 1.375(5)
C19C H19C 0.9500
C19C C20C 1.396(6)
O20C H20C 0.8400
O20C C20C 1.379(4)
C20C C21C 1.407(5)
C21C C22C 1.396(5)
C21C C23C 1.536(5)
C22C H22C 0.9500
C23C H23C 1.0000
C23C C24C 1.551(6)
C23C C25C 1.505(5)
C24C H24G 0.9800
C24C H24H 0.9800
C24C H24I 0.9800
C25C C26C 1.418(5)
C25C C30C 1.396(5)
O26C H26C 0.8400
O26C C26C 1.369(5)
C26C C27C 1.404(6)
C27C H27C 0.9500
C27C C28C 1.380(6)
O28C H28C 0.8400
O28C C28C 1.377(5)
C28C C29C 1.401(6)
C29C C30C 1.395(5)
C29C C31C 1.529(5)
C30C H30C 0.9500
C31C H31C 1.0000
C31C C32C 1.527(5)
C32C H32G 0.9800
C32C H32H 0.9800
C32C H32I 0.9800
O1G H1G 0.8400
O1G C1G 1.389(16)
C1G H1GA 0.9900
C1G H1GB 0.9900
C1G C2G 1.454(15)
C2G H2GA 0.9900
C2G H2GB 0.9900
C2G C3G 1.560(17)
C3G H3GA 0.9900
C3G H3GB 0.9900
C3G C4G 1.443(18)
C4G H4GA 0.9800
C4G H4GB 0.9800
C4G H4GC 0.9800
O1E H1E 0.8400
O1E C1E 1.441(6)
C1E H1EA 0.9900
C1E H1EB 0.9900
C1E C2E 1.495(7)
C2E H2EA 0.9900
C2E H2EB 0.9900
C2E C3E 1.545(7)
C3E H3EA 0.9900
C3E H3EB 0.9900
C3E C4E 1.489(8)
C4E H4EA 0.9800
C4E H4EB 0.9800
C4E H4EC 0.9800
O1F H1F 0.8400
O1F C1F 1.431(16)
C1F H1FA 0.9900
C1F H1FB 0.9900
C1F C2F 1.469(15)
C2F H2FA 0.9900
C2F H2FB 0.9900
C2F C3F 1.565(14)
C3F H3FA 0.9900
C3F H3FB 0.9900
C3F C4F 1.508(16)
C4F H4FA 0.9800
C4F H4FB 0.9800
C4F H4FC 0.9800
O1FB C1FB 1.473(18)
C1FB H1FC 0.9900
C1FB H1FD 0.9900
C1FB C2FB 1.436(18)
C2FB H2FC 0.9900
C2FB H2FD 0.9900
C2FB C3FB 1.515(17)
C3FB H3FC 0.9900
C3FB H3FD 0.9900
C3FB C4FB 1.521(17)
C4FB H4FD 0.9800
C4FB H4FE 0.9800
C4FB H4FF 0.9800
O1H C1H 1.347(16)
C1H H1HA 0.9900
C1H H1HB 0.9900
C1H C2H 1.436(14)
C2H H2HA 0.9900
C2H H2HB 0.9900
C2H C3H 1.482(14)
C3H H3HA 0.9900
C3H H3HB 0.9900
C3H C4H 1.555(13)
C4H H4HA 0.9800
C4H H4HB 0.9800
C4H H4HC 0.9800

loop_
_geom_torsion_atom_site_label_1
_geom_torsion_atom_site_label_2
_geom_torsion_atom_site_label_3
_geom_torsion_atom_site_label_4
_geom_torsion
C1A C2A C3A C4A 1.6(6)
O2A C2A C3A C4A -179.3(3)
C2A C1A C6A C5A -0.8(5)
C2A C1A C31A C29A -95.7(4)
C2A C1A C31A C32A 138.1(3)
C2A C3A C4A O4A -179.8(3)
C2A C3A C4A C5A 0.4(6)
C3A C4A C5A C6A -2.5(5)
C3A C4A C5A C7A 176.5(3)
O4A C4A C5A C6A 177.7(3)
O4A C4A C5A C7A -3.2(5)
C4A C5A C6A C1A 2.7(5)
C4A C5A C7A C8A -138.6(3)
C4A C5A C7A C9A 94.7(4)
C5A C7A C9A C10A -88.7(4)
C5A C7A C9A C14A 92.0(4)
C6A C1A C2A O2A 179.5(3)
C6A C1A C2A C3A -1.4(5)
C6A C1A C31A C29A 81.2(4)
C6A C1A C31A C32A -45.0(4)
C6A C5A C7A C8A 40.4(4)
C6A C5A C7A C9A -86.3(4)
C7A C5A C6A C1A -176.3(3)
C7A C9A C10A O10A -0.1(5)
C7A C9A C10A C11A -179.6(4)
C7A C9A C14A C13A 178.8(3)
C8A C7A C9A C10A 145.5(3)
C8A C7A C9A C14A -33.8(4)
C9A C10A C11A C12A 0.6(6)
O10A C10A C11A C12A -178.9(4)
C10A C9A C14A C13A -0.5(5)
C10A C11A C12A O12A 179.4(4)
C10A C11A C12A C13A -0.1(6)
C11A C12A C13A C14A -0.6(5)
C11A C12A C13A C15A -179.2(3)
O12A C12A C13A C14A 179.9(3)
O12A C12A C13A C15A 1.3(5)
C12A C13A C14A C9A 0.9(5)
C12A C13A C15A C16A -144.5(3)
C12A C13A C15A C17A 89.4(4)
C13A C15A C17A C18A -95.0(4)
C13A C15A C17A C22A 85.2(4)
C14A C9A C10A O10A 179.2(3)
C14A C9A C10A C11A -0.3(5)
C14A C13A C15A C16A 36.9(4)
C14A C13A C15A C17A -89.1(4)
C15A C13A C14A C9A 179.5(3)
C15A C17A C18A O18A 1.5(6)
C15A C17A C18A C19A -178.5(4)
C15A C17A C22A C21A 178.5(3)
C16A C15A C17A C18A 138.2(4)
C16A C15A C17A C22A -41.5(4)
C17A C18A C19A C20A 0.1(7)
O18A C18A C19A C20A -180(100)
C18A C17A C22A C21A -1.3(5)
C18A C19A C20A O20A 178.8(4)
C18A C19A C20A C21A -1.6(7)
C19A C20A C21A C22A 1.6(6)
C19A C20A C21A C23A -178.7(4)
O20A C20A C21A C22A -178.8(3)
O20A C20A C21A C23A 0.9(5)
C20A C21A C22A C17A -0.1(5)
C20A C21A C23A C24A -136.2(4)
C20A C21A C23A C25A 95.6(4)
C21A C23A C25A C26A -81.6(4)
C21A C23A C25A C30A 96.6(4)
C22A C17A C18A O18A -178.7(3)
C22A C17A C18A C19A 1.3(6)
C22A C21A C23A C24A 43.4(4)
C22A C21A C23A C25A -84.8(4)
C23A C21A C22A C17A -180(69)
C23A C25A C26A O26A -5.0(7)
C23A C25A C26A C27A 178.0(4)
C23A C25A C30A C29A -179.0(3)
C24A C23A C25A C26A 151.9(4)
C24A C23A C25A C30A -29.9(5)
C25A C26A C27A C28A 0.6(8)
O26A C26A C27A C28A -176.5(5)
C26A C25A C30A C29A -0.7(5)
C26A C27A C28A O28A -179.5(5)
C26A C27A C28A C29A 0.2(8)
C27A C28A C29A C30A -1.2(7)
C27A C28A C29A C31A -179.1(5)
O28A C28A C29A C30A 178.6(4)
O28A C28A C29A C31A 0.6(7)
C28A C29A C30A C25A 1.4(6)
C28A C29A C31A C1A 81.8(5)
C28A C29A C31A C32A -152.6(4)
C30A C25A C26A O26A 176.7(4)
C30A C25A C26A C27A -0.3(7)
C30A C29A C31A C1A -96.1(4)
C30A C29A C31A C32A 29.6(5)
C31A C1A C2A O2A -3.5(5)
C31A C1A C2A C3A 175.6(3)
C31A C1A C6A C5A -177.9(3)
C31A C29A C30A C25A 179.4(3)
C1D C2D C3D C4D -2.8(6)
O2D C2D C3D C4D 178.7(4)
C2D C1D C6D C5D -0.9(5)
C2D C1D C31D C29D 96.5(4)
C2D C1D C31D C32D -135.7(4)
C2D C3D C4D O4D 178.2(4)
C2D C3D C4D C5D -1.0(7)
C3D C4D C5D C6D 3.6(6)
C3D C4D C5D C7D -176.8(4)
O4D C4D C5D C6D -175.6(4)
O4D C4D C5D C7D 4.1(6)
C4D C5D C6D C1D -2.6(6)
C4D C5D C7D C8D 137.2(4)
C4D C5D C7D C9D -95.3(4)
C5D C7D C9D C10D 87.5(5)
C5D C7D C9D C14D -91.6(4)
C6D C1D C2D O2D -177.8(3)
C6D C1D C2D C3D 3.7(6)
C6D C1D C31D C29D -82.1(4)
C6D C1D C31D C32D 45.8(5)
C6D C5D C7D C8D -43.2(5)
C6D C5D C7D C9D 84.3(5)
C7D C5D C6D C1D 177.7(3)
C7D C9D C10D O10D 1.6(6)
C7D C9D C10D C11D -177.5(4)
C7D C9D C14D C13D 178.3(3)
C8D C7D C9D C10D -145.6(4)
C8D C7D C9D C14D 35.3(5)
C9D C10D C11D C12D -2.2(8)
O10D C10D C11D C12D 178.7(4)
C10D C9D C14D C13D -0.8(6)
C10D C11D C12D O12D -179.7(5)
C10D C11D C12D C13D 1.8(7)
C11D C12D C13D C14D -0.9(6)
C11D C12D C13D C15D -179.6(4)
O12D C12D C13D C14D -179.4(4)
O12D C12D C13D C15D 1.9(6)
C12D C13D C14D C9D 0.4(6)
C12D C13D C15D C16D 149.4(4)
C12D C13D C15D C17D -84.5(4)
C13D C15D C17D C18D 99.4(4)
C13D C15D C17D C22D -80.4(4)
C14D C9D C10D O10D -179.3(4)
C14D C9D C10D C11D 1.7(6)
C14D C13D C15D C16D -29.2(5)
C14D C13D C15D C17D 96.9(4)
C15D C13D C14D C9D 179.1(3)
C15D C17D C18D O18D -0.3(6)
C15D C17D C18D C19D -178.9(4)
C15D C17D C22D C21D -179.8(3)
C16D C15D C17D C18D -133.8(4)
C16D C15D C17D C22D 46.4(5)
C17D C18D C19D C20D 0.2(7)
O18D C18D C19D C20D -178.4(4)
C18D C17D C22D C21D 0.5(6)
C18D C19D C20D O20D 178.1(4)
C18D C19D C20D C21D -2.8(6)
C19D C20D C21D C22D 4.0(6)
C19D C20D C21D C23D -176.7(4)
O20D C20D C21D C22D -176.9(3)
O20D C20D C21D C23D 2.4(6)
C20D C21D C22D C17D -2.9(5)
C20D C21D C23D C24D 131.4(4)
C20D C21D C23D C25D -101.1(4)
C21D C23D C25D C26D 84.7(4)
C21D C23D C25D C30D -94.0(4)
C22D C17D C18D O18D 179.5(4)
C22D C17D C18D C19D 0.9(6)
C22D C21D C23D C24D -49.3(4)
C22D C21D C23D C25D 78.2(4)
C23D C21D C22D C17D 177.8(3)
C23D C25D C26D O26D 1.0(5)
C23D C25D C26D C27D -178.3(3)
C23D C25D C30D C29D 178.4(3)
C24D C23D C25D C26D -148.8(3)
C24D C23D C25D C30D 32.6(5)
C25D C26D C27D C28D 0.0(6)
O26D C26D C27D C28D -179.2(4)
C26D C25D C30D C29D -0.3(5)
C26D C27D C28D O28D 179.6(3)
C26D C27D C28D C29D -0.8(6)
C27D C28D C29D C30D 1.0(5)
C27D C28D C29D C31D 179.9(4)
O28D C28D C29D C30D -179.5(3)
O28D C28D C29D C31D -0.5(6)
C28D C29D C30D C25D -0.4(5)
C28D C29D C31D C1D -81.8(4)
C28D C29D C31D C32D 150.6(4)
C30D C25D C26D O26D 179.7(3)
C30D C25D C26D C27D 0.5(5)
C30D C29D C31D C1D 97.1(4)
C30D C29D C31D C32D -30.5(5)
C31D C1D C2D O2D 3.6(5)
C31D C1D C2D C3D -174.9(4)
C31D C1D C6D C5D 177.7(3)
C31D C29D C30D C25D -179.4(3)
C1B C2B C3B C4B -2.5(6)
O2B C2B C3B C4B 178.9(3)
C2B C1B C6B C5B -0.2(5)
C2B C1B C31B C29B 97.0(4)
C2B C1B C31B C32B -135.1(3)
C2B C3B C4B O4B -178.6(3)
C2B C3B C4B C5B -0.3(6)
C3B C4B C5B C6B 2.6(5)
C3B C4B C5B C7B -178.2(3)
O4B C4B C5B C6B -179.2(3)
O4B C4B C5B C7B 0.0(5)
C4B C5B C6B C1B -2.4(5)
C4B C5B C7B C8B 136.2(3)
C4B C5B C7B C9B -95.9(4)
C5B C7B C9B C10B 86.8(4)
C5B C7B C9B C14B -90.8(4)
C6B C1B C2B O2B -178.6(3)
C6B C1B C2B C3B 2.7(5)
C6B C1B C31B C29B -84.2(4)
C6B C1B C31B C32B 43.6(4)
C6B C5B C7B C8B -44.7(4)
C6B C5B C7B C9B 83.3(4)
C7B C5B C6B C1B 178.4(3)
C7B C9B C10B O10B 2.5(5)
C7B C9B C10B C11B -176.4(3)
C7B C9B C14B C13B 177.1(3)
C8B C7B C9B C10B -147.0(3)
C8B C7B C9B C14B 35.4(5)
C9B C10B C11B C12B -1.7(6)
O10B C10B C11B C12B 179.5(3)
C10B C9B C14B C13B -0.6(5)
C10B C11B C12B O12B -178.2(3)
C10B C11B C12B C13B 1.1(6)
C11B C12B C13B C14B -0.3(5)
C11B C12B C13B C15B 179.2(3)
O12B C12B C13B C14B 179.0(3)
O12B C12B C13B C15B -1.5(5)
C12B C13B C14B C9B 0.0(5)
C12B C13B C15B C16B 147.6(3)
C12B C13B C15B C17B -85.3(4)
C13B C15B C17B C18B 95.1(4)
C13B C15B C17B C22B -85.6(4)
C14B C9B C10B O10B -179.8(3)
C14B C9B C10B C11B 1.4(5)
C14B C13B C15B C16B -32.9(4)
C14B C13B C15B C17B 94.2(4)
C15B C13B C14B C9B -179.5(3)
C15B C17B C18B O18B -1.1(5)
C15B C17B C18B C19B 177.4(3)
C15B C17B C22B C21B -177.5(3)
C16B C15B C17B C18B -137.5(3)
C16B C15B C17B C22B 41.8(4)
C17B C18B C19B C20B 1.4(6)
O18B C18B C19B C20B 180(100)
C18B C17B C22B C21B 1.8(5)
C18B C19B C20B O20B 179(100)
C18B C19B C20B C21B -0.6(6)
C19B C20B C21B C22B 0.4(5)
C19B C20B C21B C23B 178.4(3)
O20B C20B C21B C22B -180(87)
O20B C20B C21B C23B -1.7(5)
C20B C21B C22B C17B -1.0(5)
C20B C21B C23B C24B 135.0(4)
C20B C21B C23B C25B -97.1(4)
C21B C23B C25B C26B 85.7(4)
C21B C23B C25B C30B -90.2(4)
C22B C17B C18B O18B 180(100)
C22B C17B C18B C19B -2.0(5)
C22B C21B C23B C24B -47.1(4)
C22B C21B C23B C25B 80.8(4)
C23B C21B C22B C17B -179(69)
C23B C25B C26B O26B 3.9(5)
C23B C25B C26B C27B -176.8(4)
C23B C25B C30B C29B 176.8(3)
C24B C23B C25B C26B -146.8(3)
C24B C23B C25B C30B 37.3(5)
C25B C26B C27B C28B 1.0(6)
O26B C26B C27B C28B -179.6(4)
C26B C25B C30B C29B 0.8(5)
C26B C27B C28B O28B 179.0(4)
C26B C27B C28B C29B -1.6(6)
C27B C28B C29B C30B 1.7(5)
C27B C28B C29B C31B -178.6(4)
O28B C28B C29B C30B -178.9(3)
O28B C28B C29B C31B 0.9(5)
C28B C29B C30B C25B -1.3(5)
C28B C29B C31B C1B -83.4(4)
C28B C29B C31B C32B 149.2(3)
C30B C25B C26B O26B -180.0(3)
C30B C25B C26B C27B -0.6(6)
C30B C29B C31B C1B 96.4(4)
C30B C29B C31B C32B -31.0(5)
C31B C1B C2B O2B 0.2(5)
C31B C1B C2B C3B -178.5(3)
C31B C1B C6B C5B -179.0(3)
C31B C29B C30B C25B 179.0(3)
C1C C2C C3C C4C -0.1(5)
O2C C2C C3C C4C 179.6(3)
C2C C1C C6C C5C -1.7(5)
C2C C1C C31C C29C -95.2(4)
C2C C1C C31C C32C 137.9(3)
C2C C3C C4C O4C -179.1(3)
C2C C3C C4C C5C 0.6(5)
C3C C4C C5C C6C -1.7(5)
C3C C4C C5C C7C 178.3(3)
O4C C4C C5C C6C 178.1(3)
O4C C4C C5C C7C -1.9(5)
C4C C5C C6C C1C 2.3(5)
C4C C5C C7C C8C -137.8(3)
C4C C5C C7C C9C 95.5(4)
C5C C7C C9C C10C -86.8(4)
C5C C7C C9C C14C 94.1(4)
C6C C1C C2C O2C -179.1(3)
C6C C1C C2C C3C 0.6(5)
C6C C1C C31C C29C 80.1(4)
C6C C1C C31C C32C -46.8(4)
C6C C5C C7C C8C 42.2(4)
C6C C5C C7C C9C -84.6(4)
C7C C5C C6C C1C -177.7(3)
C7C C9C C10C O10C 1.4(5)
C7C C9C C10C C11C -177.7(3)
C7C C9C C14C C13C 177.2(3)
C8C C7C C9C C10C 146.2(3)
C8C C7C C9C C14C -33.0(4)
C9C C10C C11C C12C -0.2(6)
O10C C10C C11C C12C -179(100)
C10C C9C C14C C13C -2.0(5)
C10C C11C C12C O12C 178.2(4)
C10C C11C C12C C13C -0.8(6)
C11C C12C C13C C14C 0.3(6)
C11C C12C C13C C15C -177.4(4)
O12C C12C C13C C14C -178.6(3)
O12C C12C C13C C15C 3.7(5)
C12C C13C C14C C9C 1.2(5)
C12C C13C C15C C16C -144.6(3)
C12C C13C C15C C17C 87.5(4)
C13C C15C C17C C18C -94.1(4)
C13C C15C C17C C22C 82.4(4)
C14C C9C C10C O10C -179(92)
C14C C9C C10C C11C 1.5(5)
C14C C13C C15C C16C 37.9(4)
C14C C13C C15C C17C -90.1(4)
C15C C13C C14C C9C 179(48)
C15C C17C C18C O18C 0.3(5)
C15C C17C C18C C19C 179.8(4)
C15C C17C C22C C21C -178.5(3)
C16C C15C C17C C18C 137.6(3)
C16C C15C C17C C22C -45.9(4)
C17C C18C C19C C20C -2.8(6)
O18C C18C C19C C20C 176.7(4)
C18C C17C C22C C21C -1.9(5)
C18C C19C C20C O20C -179.3(4)
C18C C19C C20C C21C 1.0(6)
C19C C20C C21C C22C 0.2(5)
C19C C20C C21C C23C -178.4(3)
O20C C20C C21C C22C -179.4(3)
O20C C20C C21C C23C 2.0(5)
C20C C21C C22C C17C 0.3(5)
C20C C21C C23C C24C -136.1(4)
C20C C21C C23C C25C 96.2(4)
C21C C23C C25C C26C -82.7(4)
C21C C23C C25C C30C 96.9(4)
C22C C17C C18C O18C -176.3(3)
C22C C17C C18C C19C 3.2(5)
C22C C21C C23C C24C 45.4(5)
C22C C21C C23C C25C -82.3(4)
C23C C21C C22C C17C 178.9(3)
C23C C25C C26C O26C 0.0(6)
C23C C25C C26C C27C -180.0(4)
C23C C25C C30C C29C 178.3(3)
C24C C23C C25C C26C 150.2(4)
C24C C23C C25C C30C -30.2(5)
C25C C26C C27C C28C 1.5(7)
O26C C26C C27C C28C -178.5(4)
C26C C25C C30C C29C -2.2(5)
C26C C27C C28C O28C 178.0(4)
C26C C27C C28C C29C -1.8(7)
C27C C28C C29C C30C 0.2(6)
C27C C28C C29C C31C -176.1(4)
O28C C28C C29C C30C -179.6(4)
O28C C28C C29C C31C 4.1(6)
C28C C29C C30C C25C 1.9(6)
C28C C29C C31C C1C 81.6(4)
C28C C29C C31C C32C -152.2(4)
C30C C25C C26C O26C -179.6(4)
C30C C25C C26C C27C 0.4(6)
C30C C29C C31C C1C -94.5(4)
C30C C29C C31C C32C 31.7(5)
C31C C1C C2C O2C -3.5(5)
C31C C1C C2C C3C 176.2(3)
C31C C1C C6C C5C -177.3(3)
C31C C29C C30C C25C 178.2(3)
O1G C1G C2G C3G -172.5(16)
C1G C2G C3G C4G -174.7(15)
O1E C1E C2E C3E 178.4(4)
C1E C2E C3E C4E -176.6(4)
O1F C1F C2F C3F -63.1(15)
C1F C2F C3F C4F -176.1(12)
O1FB C1FB C2FB C3FB -177.1(18)
C1FB C2FB C3FB C4FB 177.1(19)
O1H C1H C2H C3H -1(3)
C1H C2H C3H C4H 173.7(12)
